data_4117849
loop_
_publ_author_name
'Weimin Xuan'
'Mengni Zhang'
'Yan Liu'
'Zhijie Chen'
'Yong Cui'

_publ_contact_author 'Yong Cui'
_publ_contact_author_email yongcui@sjtu.edu.cn
_publ_contact_author_fax +86-21-54741297
_publ_contact_author_phone +86-21-54747687
_publ_section_title
;
 A Chiral Quadruple-Stranded Helicate Cage for Enantioselective
 Recognition and Separation
;
_journal_name_full 'Journal of the American Chemical Society'
_journal_page_first 6904
_journal_page_last 6907
_journal_paper_doi 10.1021/ja212132r
_journal_volume 134
_journal_year 2012
_chemical_formula_sum 'C188 H232 Cl8 N16 O13 Zn8'
_chemical_formula_weight 3730.46
_chemical_name_systematic
; 
 ? 
;
_space_group_IT_number 4
_symmetry_cell_setting monoclinic
_symmetry_space_group_name_Hall 'P 2yb'
_symmetry_space_group_name_H-M 'P 1 21 1'
_atom_sites_solution_hydrogens geom
_atom_sites_solution_primary direct
_atom_sites_solution_secondary difmap
_audit_creation_method SHELXL-97
_cell_angle_alpha 90.00
_cell_angle_beta 92.682(3)
_cell_angle_gamma 90.00
_cell_formula_units_Z 2
_cell_length_a 19.0103(7)
_cell_length_b 26.1002(14)
_cell_length_c 23.7311(11)
_cell_measurement_reflns_used 18348
_cell_measurement_temperature 123(2)
_cell_measurement_theta_max 52.5
_cell_measurement_theta_min 1.86
_cell_volume 11761.8(9)
_computing_cell_refinement 'SAINT (Bruker, 1999)'
_computing_data_collection 'SMART (Bruker, 1997)'
_computing_data_reduction SAINT
_computing_molecular_graphics 'SHELXTL-PLUS (Sheldrick, 1990)'
_computing_publication_material SHELXL-97
_computing_structure_refinement 'SHELXL-97 (Sheldrick, 1997)'
_computing_structure_solution 'SHELXS-97 (Sheldrick, 1990)'
_diffrn_ambient_temperature 123(2)
_diffrn_measured_fraction_theta_full 0.962
_diffrn_measured_fraction_theta_max 0.962
_diffrn_measurement_method '\w scans'
_diffrn_radiation_monochromator graphite
_diffrn_radiation_source 'fine-focus sealed tube'
_diffrn_radiation_type CuK\a
_diffrn_radiation_wavelength 1.54178
_diffrn_reflns_av_R_equivalents 0.0430
_diffrn_reflns_av_sigmaI/netI 0.0581
_diffrn_reflns_limit_h_max 19
_diffrn_reflns_limit_h_min -19
_diffrn_reflns_limit_k_max 26
_diffrn_reflns_limit_k_min -20
_diffrn_reflns_limit_l_max 21
_diffrn_reflns_limit_l_min -24
_diffrn_reflns_number 33362
_diffrn_reflns_theta_full 52.50
_diffrn_reflns_theta_max 52.50
_diffrn_reflns_theta_min 1.86
_exptl_absorpt_coefficient_mu 2.109
_exptl_absorpt_correction_T_max 0.900
_exptl_absorpt_correction_T_min 0.880
_exptl_absorpt_correction_type multi-scan
_exptl_absorpt_process_details 'SADABS (Sheldrick, 1996)'
_exptl_crystal_colour yellow
_exptl_crystal_density_diffrn 1.053
_exptl_crystal_description Plate
_exptl_crystal_F_000 3904
_exptl_crystal_size_max 0.08
_exptl_crystal_size_mid 0.05
_exptl_crystal_size_min 0.05
_refine_diff_density_max 0.644
_refine_diff_density_min -0.478
_refine_diff_density_rms 0.093
_refine_ls_abs_structure_details 'Flack H D (1983), Acta Cryst. A39, 876-881'
_refine_ls_abs_structure_Flack 0.19(3)
_refine_ls_extinction_method none
_refine_ls_goodness_of_fit_ref 1.091
_refine_ls_hydrogen_treatment constr
_refine_ls_matrix_type full
_refine_ls_number_parameters 1938
_refine_ls_number_reflns 18348
_refine_ls_number_restraints 3299
_refine_ls_restrained_S_all 1.028
_refine_ls_R_factor_all 0.0944
_refine_ls_R_factor_gt 0.0889
_refine_ls_shift/su_max 0.000
_refine_ls_shift/su_mean 0.000
_refine_ls_structure_factor_coef Fsqd
_refine_ls_weighting_details 'calc w=1/[\s^2^(Fo^2^)+(0.1946P)^2^+10.6122P] where P=(Fo^2^+2Fc^2^)/3'
_refine_ls_weighting_scheme calc
_refine_ls_wR_factor_gt 0.2529
_refine_ls_wR_factor_ref 0.2620
_reflns_number_gt 16655
_reflns_number_total 18348
_reflns_threshold_expression >2sigma(I)
_cod_data_source_file ja212132r_si_002_3.cif
_cod_data_source_block '[Zn8L4Cl8].5THF_1a'
_cod_database_code 4117849

loop_
_symmetry_equiv_pos_as_xyz
'x, y, z'
'-x, y+1/2, -z'

loop_
_atom_site_label
_atom_site_type_symbol
_atom_site_fract_x
_atom_site_fract_y
_atom_site_fract_z
_atom_site_U_iso_or_equiv
_atom_site_adp_type
_atom_site_occupancy
_atom_site_symmetry_multiplicity
_atom_site_calc_flag
_atom_site_refinement_flags
Zn1 Zn -0.07441(7) -0.48538(7) -0.12775(6) 0.0604(4) Uani 1 1 d U
Zn2 Zn 0.06857(6) -0.43204(7) -0.15951(6) 0.0635(4) Uani 1 1 d U
Zn3 Zn -0.52547(7) -0.00157(8) -0.32411(6) 0.0704(4) Uani 1 1 d U
Zn4 Zn -0.39514(7) 0.03212(7) -0.39504(6) 0.0674(4) Uani 1 1 d U
Zn5 Zn -0.28162(7) -0.33582(7) -0.49966(6) 0.0664(4) Uani 1 1 d U
Zn6 Zn -0.00877(8) -0.15177(8) -0.35398(7) 0.0796(5) Uani 1 1 d U
Zn7 Zn -0.13934(8) -0.09464(8) -0.04585(7) 0.0778(5) Uani 1 1 d U
Zn8 Zn -0.45473(9) -0.29471(10) -0.15461(10) 0.0987(6) Uani 1 1 d U
Cl1 Cl -0.17569(15) -0.36193(15) -0.52252(14) 0.0820(9) Uani 1 1 d U
Cl2 Cl -0.38322(14) -0.34752(15) -0.54885(13) 0.0806(9) Uani 1 1 d U
Cl3 Cl 0.09034(17) -0.14164(18) -0.30176(17) 0.0982(11) Uani 1 1 d U
Cl4 Cl -0.02076(16) -0.13159(17) -0.44461(14) 0.0916(10) Uani 1 1 d U
Cl5 Cl -0.13135(14) -0.10814(16) 0.04726(14) 0.0844(9) Uani 1 1 d U
Cl6 Cl -0.1138(3) -0.02022(18) -0.0888(2) 0.1281(17) Uani 1 1 d U
Cl7 Cl -0.4902(2) -0.3726(2) -0.1765(3) 0.1304(18) Uani 1 1 d U
Cl8 Cl -0.50940(19) -0.2423(2) -0.0963(2) 0.1246(15) Uani 1 1 d U
N1 N -0.0633(6) -0.5661(4) -0.1451(4) 0.078(2) Uani 1 1 d U
N2 N -0.1040(5) -0.5143(4) -0.0489(4) 0.067(2) Uani 1 1 d U
N3 N 0.1460(5) -0.4483(5) -0.0959(5) 0.081(2) Uani 1 1 d U
N4 N 0.1465(5) -0.4651(5) -0.2128(5) 0.083(2) Uani 1 1 d U
N5 N -0.6315(5) -0.0115(5) -0.3503(4) 0.077(2) Uani 1 1 d U
N6 N -0.5702(5) 0.0620(5) -0.2789(4) 0.079(2) Uani 1 1 d U
N7 N -0.4302(5) 0.0599(5) -0.4773(4) 0.078(2) Uani 1 1 d U
N8 N -0.3501(5) 0.1060(4) -0.3878(5) 0.079(2) Uani 1 1 d U
N9 N -0.2953(5) -0.3660(5) -0.4214(4) 0.076(2) Uani 1 1 d U
N10 N -0.0321(5) -0.2286(5) -0.3520(4) 0.079(2) Uani 1 1 d U
N11 N -0.0823(4) -0.1482(5) -0.0842(4) 0.070(2) Uani 1 1 d U
N12 N -0.3543(5) -0.3001(5) -0.1176(5) 0.089(3) Uani 1 1 d U
N13 N -0.0827(5) -0.1087(4) -0.3124(5) 0.072(2) Uani 1 1 d U
N14 N -0.2398(5) -0.1065(6) -0.0678(5) 0.091(3) Uani 1 1 d U
N15 N -0.2738(4) -0.2574(4) -0.4899(4) 0.0633(19) Uani 1 1 d U
N16 N -0.4502(5) -0.2581(5) -0.2297(6) 0.087(2) Uani 1 1 d U
O1 O -0.0154(4) -0.4705(3) -0.1944(3) 0.0707(17) Uani 1 1 d U
O2 O -0.1654(4) -0.4555(3) -0.1495(3) 0.0679(19) Uani 1 1 d U
O3 O -0.0060(3) -0.4314(3) -0.0985(3) 0.0655(16) Uani 1 1 d U
O4 O 0.0706(3) -0.3645(3) -0.1953(3) 0.0594(16) Uani 1 1 d U
O5 O -0.5167(4) -0.0625(4) -0.2767(3) 0.081(2) Uani 1 1 d U
O6 O -0.4275(4) 0.0332(4) -0.3148(4) 0.079(2) Uani 1 1 d U
O7 O -0.4782(4) -0.0170(3) -0.3970(3) 0.0675(17) Uani 1 1 d U
O8 O -0.3085(3) -0.0044(3) -0.4032(3) 0.0657(18) Uani 1 1 d U
C1 C -0.0553(5) -0.5934(5) -0.0906(5) 0.063(2) Uani 1 1 d U
H1A H -0.0073 -0.5849 -0.0741 0.075 Uiso 1 1 calc R
C2 C -0.0595(7) -0.6502(5) -0.0942(6) 0.077(3) Uani 1 1 d U
H2A H -0.0226 -0.6632 -0.1186 0.093 Uiso 1 1 calc R
H2B H -0.1060 -0.6604 -0.1113 0.093 Uiso 1 1 calc R
C3 C -0.0497(7) -0.6730(5) -0.0367(6) 0.077(3) Uani 1 1 d U
H3A H -0.0021 -0.6644 -0.0208 0.093 Uiso 1 1 calc R
H3B H -0.0531 -0.7108 -0.0395 0.093 Uiso 1 1 calc R
C4 C -0.1054(7) -0.6531(6) 0.0033(5) 0.080(3) Uani 1 1 d U
H4A H -0.1532 -0.6630 -0.0110 0.097 Uiso 1 1 calc R
H4B H -0.0970 -0.6679 0.0415 0.097 Uiso 1 1 calc R
C5 C -0.0988(6) -0.5947(6) 0.0057(5) 0.073(3) Uani 1 1 d U
H5A H -0.1341 -0.5811 0.0312 0.088 Uiso 1 1 calc R
H5B H -0.0515 -0.5856 0.0220 0.088 Uiso 1 1 calc R
C6 C -0.1093(5) -0.5695(5) -0.0510(4) 0.063(2) Uani 1 1 d U
H6A H -0.1575 -0.5785 -0.0664 0.076 Uiso 1 1 calc R
C7 C -0.1733(6) -0.4899(6) -0.0313(5) 0.078(3) Uani 1 1 d U
H7A H -0.1886 -0.5074 0.0031 0.093 Uiso 1 1 calc R
H7B H -0.1645 -0.4535 -0.0216 0.093 Uiso 1 1 calc R
C8 C -0.2321(6) -0.4929(6) -0.0762(5) 0.077(3) Uani 1 1 d U
C9 C -0.2233(6) -0.4720(5) -0.1322(5) 0.064(3) Uani 1 1 d U
C10 C -0.2888(6) -0.4697(5) -0.1662(5) 0.068(3) Uani 1 1 d U
C11 C -0.3502(6) -0.4854(7) -0.1504(6) 0.097(5) Uani 1 1 d U
H11A H -0.3905 -0.4819 -0.1753 0.117 Uiso 1 1 calc R
C12 C -0.3575(5) -0.5088(7) -0.0934(6) 0.116(4) Uani 1 1 d DU
C13 C -0.2986(6) -0.5095(7) -0.0615(6) 0.094(4) Uani 1 1 d U
H13A H -0.3019 -0.5228 -0.0244 0.113 Uiso 1 1 calc R
C14 C -0.4311(5) -0.5258(6) -0.0786(5) 0.132(4) Uani 1 1 d DU
C15 C -0.4312(8) -0.5555(8) -0.0236(6) 0.145(6) Uani 1 1 d DU
H15A H -0.4095 -0.5346 0.0069 0.217 Uiso 1 1 calc R
H15B H -0.4043 -0.5872 -0.0273 0.217 Uiso 1 1 calc R
H15C H -0.4797 -0.5637 -0.0148 0.217 Uiso 1 1 calc R
C16 C -0.4824(8) -0.4817(8) -0.0733(9) 0.171(7) Uani 1 1 d DU
H16A H -0.4635 -0.4572 -0.0452 0.256 Uiso 1 1 calc R
H16B H -0.5277 -0.4949 -0.0615 0.256 Uiso 1 1 calc R
H16C H -0.4892 -0.4645 -0.1099 0.256 Uiso 1 1 calc R
C17 C -0.4648(8) -0.5606(8) -0.1235(7) 0.153(6) Uani 1 1 d DU
H17A H -0.5115 -0.5713 -0.1122 0.229 Uiso 1 1 calc R
H17B H -0.4352 -0.5909 -0.1280 0.229 Uiso 1 1 calc R
H17C H -0.4695 -0.5420 -0.1594 0.229 Uiso 1 1 calc R
C18 C -0.2777(7) -0.4480(6) -0.2247(5) 0.080(3) Uani 1 1 d U
H18A H -0.2305 -0.4447 -0.2359 0.096 Uiso 1 1 calc R
C19 C -0.3295(7) -0.4330(6) -0.2617(6) 0.084(3) Uani 1 1 d U
H19A H -0.3769 -0.4375 -0.2515 0.101 Uiso 1 1 calc R
C20 C -0.3170(6) -0.4096(6) -0.3182(5) 0.072(3) Uani 1 1 d U
C21 C -0.2507(8) -0.3987(8) -0.3317(7) 0.108(5) Uani 1 1 d U
H21A H -0.2117 -0.4050 -0.3061 0.130 Uiso 1 1 calc R
C22 C -0.2418(7) -0.3775(8) -0.3854(6) 0.095(4) Uani 1 1 d U
H22A H -0.1953 -0.3711 -0.3965 0.114 Uiso 1 1 calc R
C23 C -0.3605(6) -0.3755(6) -0.4032(5) 0.080(3) Uani 1 1 d U
H23A H -0.4002 -0.3655 -0.4264 0.096 Uiso 1 1 calc R
C24 C -0.3712(7) -0.3984(6) -0.3543(5) 0.076(3) Uani 1 1 d U
H24A H -0.4178 -0.4070 -0.3448 0.091 Uiso 1 1 calc R
C25 C 0.0035(10) -0.5760(7) -0.1803(7) 0.108(4) Uani 1 1 d U
H25A H 0.0462 -0.5618 -0.1606 0.129 Uiso 1 1 calc R
H25B H 0.0104 -0.6132 -0.1862 0.129 Uiso 1 1 calc R
C26 C -0.0110(7) -0.5492(3) -0.2361(3) 0.110(4) Uani 1 1 d GU
C27 C -0.0214(6) -0.4966(3) -0.2411(3) 0.088(3) Uani 1 1 d GU
C28 C -0.0338(7) -0.4747(3) -0.2940(3) 0.101(4) Uani 1 1 d GU
C29 C -0.0358(8) -0.5053(4) -0.3420(3) 0.143(6) Uani 1 1 d GU
H29A H -0.0442 -0.4903 -0.3781 0.172 Uiso 1 1 calc R
C30 C -0.0253(9) -0.5578(4) -0.3370(3) 0.157(5) Uani 1 1 d GDU
C31 C -0.0130(8) -0.5798(3) -0.2841(4) 0.135(6) Uani 1 1 d GU
H31A H -0.0058 -0.6157 -0.2808 0.162 Uiso 1 1 calc R
C32 C -0.0207(10) -0.5907(6) -0.3901(5) 0.171(5) Uani 1 1 d DU
C33 C 0.0560(10) -0.5933(10) -0.4064(9) 0.183(7) Uani 1 1 d DU
H33A H 0.0593 -0.6144 -0.4403 0.275 Uiso 1 1 calc R
H33B H 0.0847 -0.6086 -0.3754 0.275 Uiso 1 1 calc R
H33C H 0.0731 -0.5587 -0.4139 0.275 Uiso 1 1 calc R
C34 C -0.0668(12) -0.5668(9) -0.4376(7) 0.180(7) Uani 1 1 d DU
H34A H -0.1162 -0.5676 -0.4275 0.270 Uiso 1 1 calc R
H34B H -0.0614 -0.5862 -0.4725 0.270 Uiso 1 1 calc R
H34C H -0.0524 -0.5312 -0.4433 0.270 Uiso 1 1 calc R
C35 C -0.0480(16) -0.6444(6) -0.3787(10) 0.210(8) Uani 1 1 d DU
H35A H -0.0963 -0.6423 -0.3661 0.315 Uiso 1 1 calc R
H35B H -0.0179 -0.6607 -0.3492 0.315 Uiso 1 1 calc R
H35C H -0.0475 -0.6648 -0.4133 0.315 Uiso 1 1 calc R
C36 C -0.0397(7) -0.4197(6) -0.2971(5) 0.079(3) Uani 1 1 d U
H36A H -0.0338 -0.4020 -0.2623 0.095 Uiso 1 1 calc R
C37 C -0.0531(7) -0.3884(6) -0.3455(5) 0.084(3) Uani 1 1 d U
H37A H -0.0666 -0.4041 -0.3804 0.101 Uiso 1 1 calc R
C38 C -0.0469(5) -0.3350(6) -0.3430(4) 0.067(2) Uani 1 1 d U
C39 C -0.0612(6) -0.3065(6) -0.3956(5) 0.076(3) Uani 1 1 d U
H39A H -0.0770 -0.3238 -0.4291 0.091 Uiso 1 1 calc R
C40 C -0.0514(6) -0.2561(7) -0.3955(6) 0.082(3) Uani 1 1 d U
H40A H -0.0593 -0.2387 -0.4303 0.098 Uiso 1 1 calc R
C41 C -0.0212(6) -0.2541(6) -0.3033(5) 0.074(3) Uani 1 1 d U
H41A H -0.0076 -0.2347 -0.2707 0.089 Uiso 1 1 calc R
C42 C -0.0281(7) -0.3057(6) -0.2970(5) 0.079(3) Uani 1 1 d U
H42A H -0.0199 -0.3212 -0.2610 0.095 Uiso 1 1 calc R
C43 C 0.1924(6) -0.4877(7) -0.1170(6) 0.092(3) Uani 1 1 d U
H43A H 0.1650 -0.5203 -0.1204 0.110 Uiso 1 1 calc R
C44 C 0.2608(7) -0.4988(8) -0.0819(7) 0.103(3) Uani 1 1 d U
H44A H 0.2859 -0.4660 -0.0750 0.124 Uiso 1 1 calc R
H44B H 0.2481 -0.5124 -0.0447 0.124 Uiso 1 1 calc R
C45 C 0.3086(8) -0.5344(9) -0.1065(8) 0.121(4) Uani 1 1 d U
H45A H 0.2882 -0.5691 -0.1042 0.145 Uiso 1 1 calc R
H45B H 0.3532 -0.5343 -0.0831 0.145 Uiso 1 1 calc R
C46 C 0.3271(9) -0.5241(10) -0.1701(8) 0.124(4) Uani 1 1 d U
H46A H 0.3634 -0.4970 -0.1716 0.149 Uiso 1 1 calc R
H46B H 0.3460 -0.5557 -0.1868 0.149 Uiso 1 1 calc R
C47 C 0.2635(8) -0.5082(9) -0.2014(8) 0.116(3) Uani 1 1 d U
H47A H 0.2783 -0.4944 -0.2379 0.139 Uiso 1 1 calc R
H47B H 0.2361 -0.5397 -0.2103 0.139 Uiso 1 1 calc R
C48 C 0.2149(7) -0.4716(7) -0.1792(6) 0.094(3) Uani 1 1 d U
H48A H 0.2389 -0.4375 -0.1766 0.113 Uiso 1 1 calc R
C49 C 0.1513(7) -0.4344(6) -0.2621(5) 0.080(3) Uani 1 1 d U
H49A H 0.1049 -0.4344 -0.2829 0.097 Uiso 1 1 calc R
H49B H 0.1857 -0.4504 -0.2868 0.097 Uiso 1 1 calc R
C50 C 0.1735(3) -0.3789(2) -0.2504(3) 0.063(2) Uani 1 1 d GU
C51 C 0.1282(3) -0.3470(2) -0.2223(3) 0.057(2) Uani 1 1 d GU
C52 C 0.1413(3) -0.2947(2) -0.2192(3) 0.058(2) Uani 1 1 d GU
C53 C 0.1996(3) -0.2742(2) -0.2443(3) 0.062(2) Uani 1 1 d GU
H53A H 0.2085 -0.2384 -0.2423 0.075 Uiso 1 1 calc R
C54 C 0.2448(3) -0.3060(3) -0.2725(3) 0.090(3) Uani 1 1 d GDU
C55 C 0.2318(3) -0.3584(3) -0.2756(3) 0.082(3) Uani 1 1 d GU
H55A H 0.2627 -0.3801 -0.2948 0.098 Uiso 1 1 calc R
C56 C 0.3120(5) -0.2837(5) -0.2970(5) 0.100(3) Uani 1 1 d DU
C57 C 0.2933(10) -0.2486(8) -0.3468(7) 0.151(6) Uani 1 1 d DU
H57A H 0.3365 -0.2346 -0.3617 0.226 Uiso 1 1 calc R
H57B H 0.2636 -0.2204 -0.3343 0.226 Uiso 1 1 calc R
H57C H 0.2676 -0.2682 -0.3764 0.226 Uiso 1 1 calc R
C58 C 0.3562(8) -0.2533(7) -0.2541(7) 0.128(5) Uani 1 1 d DU
H58A H 0.3981 -0.2401 -0.2717 0.192 Uiso 1 1 calc R
H58B H 0.3706 -0.2755 -0.2223 0.192 Uiso 1 1 calc R
H58C H 0.3285 -0.2246 -0.2404 0.192 Uiso 1 1 calc R
C59 C 0.3600(8) -0.3246(7) -0.3202(8) 0.132(5) Uani 1 1 d DU
H59A H 0.4018 -0.3084 -0.3349 0.199 Uiso 1 1 calc R
H59B H 0.3346 -0.3433 -0.3506 0.199 Uiso 1 1 calc R
H59C H 0.3743 -0.3486 -0.2900 0.199 Uiso 1 1 calc R
C60 C 0.0972(5) -0.2570(5) -0.1921(5) 0.065(3) Uani 1 1 d U
H60A H 0.1098 -0.2221 -0.1972 0.079 Uiso 1 1 calc R
C61 C 0.0409(5) -0.2654(5) -0.1608(4) 0.060(2) Uani 1 1 d U
H61A H 0.0261 -0.2997 -0.1550 0.072 Uiso 1 1 calc R
C62 C 0.0014(5) -0.2233(5) -0.1349(4) 0.060(2) Uani 1 1 d U
C63 C -0.0466(7) -0.2350(7) -0.0932(7) 0.088(3) Uani 1 1 d U
H63A H -0.0531 -0.2696 -0.0822 0.106 Uiso 1 1 calc R
C64 C -0.0811(7) -0.1996(6) -0.0701(6) 0.082(3) Uani 1 1 d U
H64A H -0.1092 -0.2096 -0.0398 0.098 Uiso 1 1 calc R
C65 C -0.0371(5) -0.1371(5) -0.1246(5) 0.067(2) Uani 1 1 d U
H65A H -0.0333 -0.1024 -0.1362 0.080 Uiso 1 1 calc R
C66 C 0.0037(5) -0.1728(5) -0.1500(5) 0.065(2) Uani 1 1 d U
H66A H 0.0341 -0.1624 -0.1785 0.078 Uiso 1 1 calc R
C67 C 0.1155(5) -0.4631(5) -0.0393(5) 0.067(2) Uani 1 1 d U
H67A H 0.0861 -0.4943 -0.0445 0.081 Uiso 1 1 calc R
H67B H 0.1545 -0.4711 -0.0116 0.081 Uiso 1 1 calc R
C68 C 0.0730(5) -0.4219(5) -0.0175(5) 0.062(2) Uani 1 1 d U
C69 C 0.0065(5) -0.4094(5) -0.0500(5) 0.062(2) Uani 1 1 d U
C70 C -0.0378(5) -0.3714(5) -0.0243(5) 0.067(2) Uani 1 1 d U
C71 C -0.0147(6) -0.3477(6) 0.0305(5) 0.075(3) Uani 1 1 d U
H71A H -0.0438 -0.3229 0.0470 0.090 Uiso 1 1 calc R
C72 C 0.0461(7) -0.3607(6) 0.0567(5) 0.088(3) Uani 1 1 d DU
C73 C 0.0912(6) -0.3967(6) 0.0317(5) 0.080(3) Uani 1 1 d U
H73A H 0.1358 -0.4035 0.0498 0.096 Uiso 1 1 calc R
C74 C 0.0738(6) -0.3366(5) 0.1118(4) 0.102(3) Uani 1 1 d DU
C75 C 0.0196(8) -0.3017(7) 0.1363(7) 0.122(5) Uani 1 1 d DU
H75A H 0.0389 -0.2869 0.1716 0.183 Uiso 1 1 calc R
H75B H -0.0228 -0.3215 0.1436 0.183 Uiso 1 1 calc R
H75C H 0.0076 -0.2742 0.1094 0.183 Uiso 1 1 calc R
C76 C 0.0933(9) -0.3773(6) 0.1559(5) 0.119(4) Uani 1 1 d DU
H76A H 0.1103 -0.3607 0.1910 0.178 Uiso 1 1 calc R
H76B H 0.1304 -0.3994 0.1420 0.178 Uiso 1 1 calc R
H76C H 0.0517 -0.3981 0.1632 0.178 Uiso 1 1 calc R
C77 C 0.1398(6) -0.3060(6) 0.1015(6) 0.097(4) Uani 1 1 d DU
H77A H 0.1572 -0.2902 0.1369 0.146 Uiso 1 1 calc R
H77B H 0.1288 -0.2792 0.0735 0.146 Uiso 1 1 calc R
H77C H 0.1760 -0.3288 0.0874 0.146 Uiso 1 1 calc R
C78 C -0.1043(6) -0.3593(5) -0.0533(6) 0.071(3) Uani 1 1 d U
H78A H -0.1142 -0.3762 -0.0882 0.086 Uiso 1 1 calc R
C79 C -0.1538(6) -0.3266(6) -0.0361(6) 0.084(4) Uani 1 1 d U
H79A H -0.1456 -0.3090 -0.0014 0.101 Uiso 1 1 calc R
C80 C -0.2209(6) -0.3170(5) -0.0693(6) 0.074(3) Uani 1 1 d U
C81 C -0.2656(7) -0.2773(6) -0.0505(8) 0.100(4) Uani 1 1 d U
H81A H -0.2509 -0.2565 -0.0193 0.120 Uiso 1 1 calc R
C82 C -0.3304(8) -0.2693(7) -0.0777(9) 0.111(5) Uani 1 1 d U
H82A H -0.3582 -0.2409 -0.0673 0.133 Uiso 1 1 calc R
C83 C -0.3100(7) -0.3371(6) -0.1384(7) 0.091(4) Uani 1 1 d U
H83A H -0.3254 -0.3572 -0.1699 0.109 Uiso 1 1 calc R
C84 C -0.2437(7) -0.3450(6) -0.1135(7) 0.088(4) Uani 1 1 d U
H84A H -0.2140 -0.3706 -0.1281 0.106 Uiso 1 1 calc R
C85 C -0.6762(6) 0.0290(6) -0.3236(6) 0.081(3) Uani 1 1 d U
H85A H -0.6902 0.0153 -0.2864 0.097 Uiso 1 1 calc R
C86 C -0.7450(6) 0.0406(7) -0.3594(6) 0.085(3) Uani 1 1 d U
H86A H -0.7750 0.0096 -0.3619 0.102 Uiso 1 1 calc R
H86B H -0.7334 0.0507 -0.3980 0.102 Uiso 1 1 calc R
C87 C -0.7866(7) 0.0863(7) -0.3299(7) 0.095(4) Uani 1 1 d U
H87A H -0.8284 0.0958 -0.3541 0.114 Uiso 1 1 calc R
H87B H -0.8031 0.0744 -0.2932 0.114 Uiso 1 1 calc R
C88 C -0.7391(7) 0.1336(7) -0.3206(7) 0.094(3) Uani 1 1 d U
H88A H -0.7260 0.1476 -0.3575 0.113 Uiso 1 1 calc R
H88B H -0.7649 0.1605 -0.3006 0.113 Uiso 1 1 calc R
C89 C -0.6739(7) 0.1189(7) -0.2863(7) 0.097(4) Uani 1 1 d U
H89A H -0.6435 0.1495 -0.2812 0.116 Uiso 1 1 calc R
H89B H -0.6876 0.1077 -0.2485 0.116 Uiso 1 1 calc R
C90 C -0.6323(6) 0.0771(6) -0.3120(6) 0.081(3) Uani 1 1 d U
H90A H -0.6166 0.0900 -0.3491 0.097 Uiso 1 1 calc R
C91 C -0.5168(7) 0.1021(7) -0.2666(6) 0.089(3) Uani 1 1 d U
H91A H -0.5378 0.1302 -0.2451 0.107 Uiso 1 1 calc R
H91B H -0.5007 0.1165 -0.3024 0.107 Uiso 1 1 calc R
C92 C -0.4547(7) 0.0797(6) -0.2329(5) 0.083(3) Uani 1 1 d U
C93 C -0.4113(6) 0.0477(6) -0.2617(5) 0.078(3) Uani 1 1 d U
C94 C -0.3487(6) 0.0252(6) -0.2298(5) 0.078(3) Uani 1 1 d U
C95 C -0.3400(6) 0.0414(7) -0.1766(5) 0.083(3) Uani 1 1 d U
H95A H -0.2989 0.0292 -0.1566 0.099 Uiso 1 1 calc R
C96 C -0.3822(6) 0.0729(7) -0.1470(4) 0.098(3) Uani 1 1 d DU
C97 C -0.4406(7) 0.0917(7) -0.1764(7) 0.095(4) Uani 1 1 d U
H97A H -0.4722 0.1133 -0.1576 0.115 Uiso 1 1 calc R
C98 C -0.3692(5) 0.0828(6) -0.0842(5) 0.111(3) Uani 1 1 d DU
C99 C -0.3854(9) 0.0353(7) -0.0497(6) 0.134(5) Uani 1 1 d DU
H99A H -0.3767 0.0427 -0.0095 0.201 Uiso 1 1 calc R
H99B H -0.3551 0.0070 -0.0607 0.201 Uiso 1 1 calc R
H99C H -0.4349 0.0257 -0.0567 0.201 Uiso 1 1 calc R
C100 C -0.2942(6) 0.0978(8) -0.0682(8) 0.134(6) Uani 1 1 d DU
H10A H -0.2820 0.1289 -0.0886 0.200 Uiso 1 1 calc R
H10B H -0.2624 0.0700 -0.0781 0.200 Uiso 1 1 calc R
H10C H -0.2895 0.1041 -0.0275 0.200 Uiso 1 1 calc R
C101 C -0.4162(8) 0.1249(8) -0.0630(8) 0.155(6) Uani 1 1 d DU
H10D H -0.4080 0.1566 -0.0839 0.232 Uiso 1 1 calc R
H10E H -0.4052 0.1307 -0.0227 0.232 Uiso 1 1 calc R
H10F H -0.4656 0.1147 -0.0686 0.232 Uiso 1 1 calc R
C102 C -0.3001(6) -0.0047(6) -0.2589(5) 0.073(3) Uani 1 1 d U
H10G H -0.3159 -0.0198 -0.2936 0.088 Uiso 1 1 calc R
C103 C -0.2348(6) -0.0131(6) -0.2410(5) 0.078(3) Uani 1 1 d U
H10H H -0.2171 0.0052 -0.2088 0.093 Uiso 1 1 calc R
C104 C -0.1877(6) -0.0488(6) -0.2679(5) 0.075(3) Uani 1 1 d U
C105 C -0.1991(8) -0.0776(7) -0.3135(8) 0.102(4) Uani 1 1 d U
H10I H -0.2448 -0.0775 -0.3315 0.122 Uiso 1 1 calc R
C106 C -0.1479(6) -0.1076(6) -0.3362(7) 0.087(4) Uani 1 1 d U
H10J H -0.1589 -0.1276 -0.3689 0.105 Uiso 1 1 calc R
C107 C -0.0699(8) -0.0838(8) -0.2668(6) 0.110(5) Uani 1 1 d U
H10K H -0.0237 -0.0856 -0.2499 0.132 Uiso 1 1 calc R
C108 C -0.1157(7) -0.0562(9) -0.2424(7) 0.116(5) Uani 1 1 d U
H10L H -0.1031 -0.0404 -0.2074 0.139 Uiso 1 1 calc R
C109 C -0.6538(6) -0.0654(6) -0.3323(6) 0.080(3) Uani 1 1 d U
H10M H -0.6268 -0.0911 -0.3531 0.096 Uiso 1 1 calc R
H10N H -0.7044 -0.0704 -0.3427 0.096 Uiso 1 1 calc R
C110 C -0.6413(6) -0.0749(5) -0.2670(5) 0.070(3) Uani 1 1 d U
C111 C -0.5703(6) -0.0725(6) -0.2448(5) 0.073(3) Uani 1 1 d U
C112 C -0.5591(6) -0.0854(6) -0.1880(5) 0.069(3) Uani 1 1 d U
C113 C -0.6169(6) -0.0966(6) -0.1537(5) 0.072(3) Uani 1 1 d U
H11B H -0.6086 -0.1029 -0.1145 0.087 Uiso 1 1 calc R
C114 C -0.6829(5) -0.0984(6) -0.1766(4) 0.080(3) Uani 1 1 d DU
C115 C -0.6951(6) -0.0862(5) -0.2329(5) 0.065(3) Uani 1 1 d U
H11C H -0.7421 -0.0855 -0.2482 0.078 Uiso 1 1 calc R
C116 C -0.7453(5) -0.1075(5) -0.1397(4) 0.091(3) Uani 1 1 d DU
C117 C -0.7934(8) -0.1496(7) -0.1612(6) 0.129(5) Uani 1 1 d DU
H11D H -0.7667 -0.1816 -0.1634 0.194 Uiso 1 1 calc R
H11E H -0.8131 -0.1406 -0.1988 0.194 Uiso 1 1 calc R
H11F H -0.8317 -0.1541 -0.1354 0.194 Uiso 1 1 calc R
C118 C -0.7218(7) -0.1191(6) -0.0790(4) 0.098(4) Uani 1 1 d DU
H11G H -0.6927 -0.1501 -0.0778 0.147 Uiso 1 1 calc R
H11H H -0.7633 -0.1245 -0.0567 0.147 Uiso 1 1 calc R
H11I H -0.6943 -0.0903 -0.0634 0.147 Uiso 1 1 calc R
C119 C -0.7904(9) -0.0590(7) -0.1366(8) 0.140(5) Uani 1 1 d DU
H11J H -0.8072 -0.0491 -0.1747 0.211 Uiso 1 1 calc R
H11K H -0.7621 -0.0312 -0.1196 0.211 Uiso 1 1 calc R
H11L H -0.8309 -0.0658 -0.1136 0.211 Uiso 1 1 calc R
C120 C -0.4850(6) -0.0851(6) -0.1648(5) 0.075(3) Uani 1 1 d U
H12A H -0.4519 -0.0670 -0.1859 0.090 Uiso 1 1 calc R
C121 C -0.4608(6) -0.1069(6) -0.1188(5) 0.077(3) Uani 1 1 d U
H12B H -0.4928 -0.1228 -0.0946 0.092 Uiso 1 1 calc R
C122 C -0.3856(6) -0.1077(6) -0.1033(5) 0.079(3) Uani 1 1 d U
C123 C -0.3633(6) -0.1243(7) -0.0488(6) 0.087(4) Uani 1 1 d U
H12C H -0.3958 -0.1365 -0.0228 0.105 Uiso 1 1 calc R
C124 C -0.2919(6) -0.1219(6) -0.0350(5) 0.078(3) Uani 1 1 d U
H12D H -0.2778 -0.1323 0.0022 0.094 Uiso 1 1 calc R
C125 C -0.2667(7) -0.0943(10) -0.1189(7) 0.116(6) Uani 1 1 d U
H12E H -0.2336 -0.0827 -0.1449 0.139 Uiso 1 1 calc R
C126 C -0.3308(8) -0.0961(10) -0.1378(7) 0.117(5) Uani 1 1 d U
H12F H -0.3412 -0.0893 -0.1766 0.141 Uiso 1 1 calc R
C127 C -0.4251(7) 0.1183(6) -0.4723(6) 0.086(3) Uani 1 1 d U
H12G H -0.4627 0.1299 -0.4472 0.104 Uiso 1 1 calc R
C128 C -0.4390(10) 0.1432(7) -0.5297(8) 0.110(4) Uani 1 1 d U
H12H H -0.4878 0.1356 -0.5435 0.132 Uiso 1 1 calc R
H12I H -0.4066 0.1286 -0.5569 0.132 Uiso 1 1 calc R
C129 C -0.4284(12) 0.2023(7) -0.5265(8) 0.121(5) Uani 1 1 d U
H12J H -0.4300 0.2166 -0.5651 0.146 Uiso 1 1 calc R
H12K H -0.4674 0.2178 -0.5061 0.146 Uiso 1 1 calc R
C130 C -0.3609(14) 0.2159(7) -0.4976(9) 0.130(5) Uani 1 1 d U
H13B H -0.3590 0.2536 -0.4933 0.157 Uiso 1 1 calc R
H13C H -0.3225 0.2058 -0.5220 0.157 Uiso 1 1 calc R
C131 C -0.3465(12) 0.1913(7) -0.4386(8) 0.113(4) Uani 1 1 d U
H13D H -0.3804 0.2048 -0.4118 0.136 Uiso 1 1 calc R
H13E H -0.2984 0.2001 -0.4241 0.136 Uiso 1 1 calc R
C132 C -0.3544(8) 0.1316(6) -0.4436(6) 0.088(3) Uani 1 1 d U
H13F H -0.3161 0.1181 -0.4669 0.106 Uiso 1 1 calc R
C133 C -0.2746(7) 0.0994(6) -0.3676(8) 0.097(4) Uani 1 1 d U
H13G H -0.2738 0.0839 -0.3294 0.116 Uiso 1 1 calc R
H13H H -0.2527 0.1337 -0.3639 0.116 Uiso 1 1 calc R
C134 C -0.2297(4) 0.0668(3) -0.4044(6) 0.106(4) Uani 1 1 d GDU
C135 C -0.2478(3) 0.0168(3) -0.4195(5) 0.078(3) Uani 1 1 d GDU
C136 C -0.1990(5) -0.0146(3) -0.4443(6) 0.114(5) Uani 1 1 d GDU
C137 C -0.1321(4) 0.0039(4) -0.4541(7) 0.175(8) Uani 1 1 d GDU
H13I H -0.0987 -0.0176 -0.4710 0.210 Uiso 1 1 calc R
C138 C -0.1140(4) 0.0538(4) -0.4390(7) 0.214(7) Uani 1 1 d GDU
C139 C -0.1628(5) 0.0852(3) -0.4142(7) 0.170(8) Uani 1 1 d GDU
H13J H -0.1504 0.1194 -0.4039 0.204 Uiso 1 1 calc R
C140 C -0.0405(7) 0.0737(6) -0.4495(9) 0.226(7) Uani 1 1 d DU
C141 C -0.0228(12) 0.0680(12) -0.5110(10) 0.239(9) Uani 1 1 d DU
H14A H 0.0240 0.0824 -0.5165 0.359 Uiso 1 1 calc R
H14B H -0.0578 0.0864 -0.5350 0.359 Uiso 1 1 calc R
H14C H -0.0232 0.0316 -0.5213 0.359 Uiso 1 1 calc R
C142 C 0.0167(9) 0.0448(11) -0.4159(14) 0.249(9) Uani 1 1 d DU
H14D H 0.0629 0.0585 -0.4248 0.373 Uiso 1 1 calc R
H14E H 0.0144 0.0084 -0.4258 0.373 Uiso 1 1 calc R
H14F H 0.0098 0.0489 -0.3755 0.373 Uiso 1 1 calc R
C143 C -0.0315(12) 0.1298(7) -0.4348(15) 0.246(9) Uani 1 1 d DU
H14G H 0.0159 0.1409 -0.4435 0.368 Uiso 1 1 calc R
H14H H -0.0383 0.1347 -0.3944 0.368 Uiso 1 1 calc R
H14I H -0.0664 0.1501 -0.4568 0.368 Uiso 1 1 calc R
C144 C -0.2091(7) -0.0661(6) -0.4603(7) 0.087(4) Uani 1 1 d U
H14J H -0.1696 -0.0816 -0.4764 0.104 Uiso 1 1 calc R
C145 C -0.2661(6) -0.0974(6) -0.4564(6) 0.079(3) Uani 1 1 d U
H14K H -0.3083 -0.0824 -0.4442 0.094 Uiso 1 1 calc R
C146 C -0.2680(6) -0.1531(6) -0.4698(5) 0.069(2) Uani 1 1 d U
C147 C -0.3285(6) -0.1782(6) -0.4711(6) 0.083(3) Uani 1 1 d U
H14L H -0.3698 -0.1594 -0.4633 0.100 Uiso 1 1 calc R
C148 C -0.3356(6) -0.2291(6) -0.4828(5) 0.074(3) Uani 1 1 d U
H14M H -0.3806 -0.2448 -0.4861 0.089 Uiso 1 1 calc R
C149 C -0.2115(6) -0.2328(6) -0.4870(5) 0.070(3) Uani 1 1 d U
H14N H -0.1692 -0.2517 -0.4899 0.084 Uiso 1 1 calc R
C150 C -0.2086(6) -0.1825(6) -0.4804(5) 0.072(3) Uani 1 1 d U
H15D H -0.1645 -0.1657 -0.4828 0.087 Uiso 1 1 calc R
C151 C -0.4978(8) 0.0391(7) -0.4962(6) 0.093(3) Uani 1 1 d U
H15E H -0.5091 0.0513 -0.5351 0.111 Uiso 1 1 calc R
H15F H -0.5343 0.0527 -0.4718 0.111 Uiso 1 1 calc R
C152 C -0.5019(6) -0.0189(7) -0.4959(6) 0.081(3) Uani 1 1 d U
C153 C -0.4944(5) -0.0447(5) -0.4450(5) 0.066(2) Uani 1 1 d U
C154 C -0.4949(6) -0.0969(6) -0.4457(5) 0.074(2) Uani 1 1 d U
C155 C -0.5101(6) -0.1240(7) -0.4977(6) 0.083(3) Uani 1 1 d U
H15G H -0.5147 -0.1602 -0.4979 0.099 Uiso 1 1 calc R
C156 C -0.5179(12) -0.0967(8) -0.5467(6) 0.137(4) Uani 1 1 d DU
C157 C -0.5137(8) -0.0436(8) -0.5434(7) 0.105(4) Uani 1 1 d U
H15H H -0.5197 -0.0244 -0.5772 0.125 Uiso 1 1 calc R
C158 C -0.5289(9) -0.1265(7) -0.6010(5) 0.152(5) Uani 1 1 d DU
C159 C -0.5932(13) -0.1605(10) -0.6013(10) 0.195(8) Uani 1 1 d DU
H15I H -0.5903 -0.1830 -0.5682 0.293 Uiso 1 1 calc R
H15J H -0.5954 -0.1813 -0.6357 0.293 Uiso 1 1 calc R
H15K H -0.6356 -0.1392 -0.6002 0.293 Uiso 1 1 calc R
C160 C -0.5370(14) -0.0917(9) -0.6524(6) 0.175(7) Uani 1 1 d DU
H16D H -0.5758 -0.0676 -0.6474 0.262 Uiso 1 1 calc R
H16E H -0.5470 -0.1125 -0.6862 0.262 Uiso 1 1 calc R
H16F H -0.4932 -0.0725 -0.6566 0.262 Uiso 1 1 calc R
C161 C -0.4664(13) -0.1609(10) -0.6119(9) 0.192(7) Uani 1 1 d DU
H16G H -0.4588 -0.1848 -0.5804 0.288 Uiso 1 1 calc R
H16H H -0.4242 -0.1398 -0.6155 0.288 Uiso 1 1 calc R
H16I H -0.4758 -0.1802 -0.6469 0.288 Uiso 1 1 calc R
C162 C -0.4833(6) -0.1257(6) -0.3925(6) 0.075(3) Uani 1 1 d U
H16J H -0.4790 -0.1061 -0.3588 0.090 Uiso 1 1 calc R
C163 C -0.4782(5) -0.1760(6) -0.3867(6) 0.073(3) Uani 1 1 d U
H16K H -0.4825 -0.1963 -0.4199 0.087 Uiso 1 1 calc R
C164 C -0.4657(6) -0.2036(6) -0.3307(6) 0.076(3) Uani 1 1 d U
C165 C -0.4535(7) -0.2570(6) -0.3308(7) 0.090(3) Uani 1 1 d U
H16L H -0.4505 -0.2760 -0.3648 0.108 Uiso 1 1 calc R
C166 C -0.4462(8) -0.2800(6) -0.2777(8) 0.092(3) Uani 1 1 d U
H16M H -0.4374 -0.3159 -0.2771 0.111 Uiso 1 1 calc R
C167 C -0.4605(7) -0.2042(6) -0.2338(7) 0.087(3) Uani 1 1 d U
H16N H -0.4629 -0.1860 -0.1993 0.104 Uiso 1 1 calc R
C168 C -0.4672(6) -0.1765(6) -0.2811(6) 0.080(3) Uani 1 1 d U
H16O H -0.4726 -0.1403 -0.2804 0.096 Uiso 1 1 calc R
O9 O 0.2393(6) -0.3596(5) -0.0794(5) 0.117(3) Uiso 1 1 d DU
C169 C 0.2003(8) -0.3214(6) -0.0613(9) 0.129(5) Uiso 1 1 d DU
H16P H 0.1924 -0.3260 -0.0207 0.155 Uiso 1 1 calc R
H16Q H 0.1539 -0.3215 -0.0821 0.155 Uiso 1 1 calc R
C170 C 0.2363(10) -0.2714(5) -0.0701(11) 0.147(6) Uiso 1 1 d DU
H17D H 0.2403 -0.2513 -0.0348 0.176 Uiso 1 1 calc R
H17E H 0.2108 -0.2508 -0.0996 0.176 Uiso 1 1 calc R
C171 C 0.3073(8) -0.2872(6) -0.0887(10) 0.142(5) Uiso 1 1 d DU
H17F H 0.3437 -0.2833 -0.0578 0.170 Uiso 1 1 calc R
H17G H 0.3211 -0.2670 -0.1217 0.170 Uiso 1 1 calc R
C172 C 0.2964(8) -0.3426(6) -0.1039(8) 0.127(5) Uiso 1 1 d DU
H17H H 0.2903 -0.3463 -0.1453 0.152 Uiso 1 1 calc R
H17I H 0.3380 -0.3629 -0.0908 0.152 Uiso 1 1 calc R
O10 O -0.3264(7) -0.5258(6) -0.5294(5) 0.132(4) Uiso 1 1 d DU
C173 C -0.3066(12) -0.4912(6) -0.4900(8) 0.140(5) Uiso 1 1 d DU
H17J H -0.3482 -0.4715 -0.4786 0.168 Uiso 1 1 calc R
H17K H -0.2726 -0.4669 -0.5056 0.168 Uiso 1 1 calc R
C174 C -0.2733(16) -0.5181(9) -0.4396(7) 0.175(7) Uiso 1 1 d DU
H17L H -0.3076 -0.5238 -0.4101 0.210 Uiso 1 1 calc R
H17M H -0.2325 -0.4987 -0.4232 0.210 Uiso 1 1 calc R
C175 C -0.2508(13) -0.5677(9) -0.4654(11) 0.177(7) Uiso 1 1 d DU
H17N H -0.2542 -0.5966 -0.4387 0.212 Uiso 1 1 calc R
H17O H -0.2021 -0.5656 -0.4783 0.212 Uiso 1 1 calc R
C176 C -0.3038(14) -0.5724(6) -0.5141(10) 0.172(6) Uiso 1 1 d DU
H17P H -0.2820 -0.5893 -0.5463 0.206 Uiso 1 1 calc R
H17Q H -0.3441 -0.5936 -0.5030 0.206 Uiso 1 1 calc R
O11 O -0.1849(7) -0.6005(7) -0.2119(7) 0.157(5) Uiso 1 1 d DU
C177 C -0.2456(9) -0.6125(11) -0.1884(8) 0.164(6) Uiso 1 1 d DU
H17R H -0.2529 -0.5897 -0.1559 0.197 Uiso 1 1 calc R
H17S H -0.2436 -0.6483 -0.1746 0.197 Uiso 1 1 calc R
C178 C -0.3058(8) -0.6066(12) -0.2316(10) 0.171(6) Uiso 1 1 d DU
H17T H -0.3232 -0.6404 -0.2451 0.206 Uiso 1 1 calc R
H17U H -0.3453 -0.5874 -0.2158 0.206 Uiso 1 1 calc R
C179 C -0.2739(10) -0.5773(11) -0.2778(8) 0.158(6) Uiso 1 1 d DU
H17V H -0.2978 -0.5439 -0.2838 0.189 Uiso 1 1 calc R
H17W H -0.2767 -0.5969 -0.3136 0.189 Uiso 1 1 calc R
C180 C -0.1988(9) -0.5700(10) -0.2570(8) 0.150(6) Uiso 1 1 d DU
H18B H -0.1669 -0.5787 -0.2874 0.180 Uiso 1 1 calc R
H18C H -0.1907 -0.5338 -0.2464 0.180 Uiso 1 1 calc R
O12 O -0.932(2) 0.0305(17) -0.1079(13) 0.285(11) Uiso 1 1 d DU
C181 C -0.881(3) 0.0648(19) -0.1167(15) 0.282(12) Uiso 1 1 d DU
H18D H -0.8354 0.0520 -0.1000 0.339 Uiso 1 1 calc R
H18E H -0.8919 0.0974 -0.0977 0.339 Uiso 1 1 calc R
C182 C -0.873(3) 0.0747(19) -0.1785(18) 0.287(12) Uiso 1 1 d DU
H18F H -0.8254 0.0662 -0.1900 0.344 Uiso 1 1 calc R
H18G H -0.8836 0.1110 -0.1880 0.344 Uiso 1 1 calc R
C183 C -0.927(3) 0.040(2) -0.2063(12) 0.292(12) Uiso 1 1 d DU
H18H H -0.9057 0.0170 -0.2341 0.351 Uiso 1 1 calc R
H18I H -0.9660 0.0593 -0.2253 0.351 Uiso 1 1 calc R
C184 C -0.953(2) 0.0094(18) -0.1574(19) 0.290(12) Uiso 1 1 d DU
H18J H -1.0054 0.0081 -0.1600 0.349 Uiso 1 1 calc R
H18K H -0.9355 -0.0262 -0.1593 0.349 Uiso 1 1 calc R
O13 O -0.252(2) -0.270(2) -0.300(2) 0.360(15) Uiso 1 1 d DU
C185 C -0.243(3) -0.219(2) -0.299(2) 0.355(16) Uiso 1 1 d DU
H18L H -0.2817 -0.2023 -0.3215 0.426 Uiso 1 1 calc R
H18M H -0.1979 -0.2100 -0.3151 0.426 Uiso 1 1 calc R
C186 C -0.244(4) -0.2025(19) -0.238(3) 0.351(16) Uiso 1 1 d DU
H18N H -0.2148 -0.1716 -0.2313 0.422 Uiso 1 1 calc R
H18O H -0.2924 -0.1962 -0.2265 0.422 Uiso 1 1 calc R
C187 C -0.212(4) -0.249(3) -0.211(2) 0.351(16) Uiso 1 1 d DU
H18P H -0.1598 -0.2489 -0.2114 0.421 Uiso 1 1 calc R
H18Q H -0.2260 -0.2528 -0.1712 0.421 Uiso 1 1 calc R
C188 C -0.244(3) -0.2898(15) -0.248(3) 0.353(16) Uiso 1 1 d DU
H18R H -0.2129 -0.3202 -0.2487 0.423 Uiso 1 1 calc R
H18S H -0.2902 -0.3005 -0.2346 0.423 Uiso 1 1 calc R

loop_
_atom_site_aniso_label
_atom_site_aniso_U_11
_atom_site_aniso_U_22
_atom_site_aniso_U_33
_atom_site_aniso_U_23
_atom_site_aniso_U_13
_atom_site_aniso_U_12
Zn1 0.0536(7) 0.0698(9) 0.0580(7) 0.0122(7) 0.0046(5) -0.0062(7)
Zn2 0.0429(6) 0.0757(10) 0.0724(8) 0.0150(8) 0.0061(6) 0.0007(7)
Zn3 0.0472(7) 0.0962(12) 0.0680(8) 0.0094(8) 0.0072(6) 0.0084(7)
Zn4 0.0509(7) 0.0773(10) 0.0747(9) 0.0099(8) 0.0109(6) 0.0109(7)
Zn5 0.0557(7) 0.0768(10) 0.0666(8) -0.0074(8) 0.0028(6) -0.0098(7)
Zn6 0.0637(8) 0.0939(13) 0.0814(10) 0.0241(9) 0.0032(7) 0.0087(8)
Zn7 0.0670(8) 0.0866(12) 0.0803(10) -0.0251(9) 0.0093(7) -0.0051(8)
Zn8 0.0539(8) 0.1092(15) 0.1318(15) 0.0303(13) -0.0098(9) -0.0005(9)
Cl1 0.0599(14) 0.096(2) 0.0895(19) -0.0195(18) -0.0002(13) 0.0022(15)
Cl2 0.0529(13) 0.111(3) 0.0772(17) -0.0207(17) -0.0024(12) -0.0118(15)
Cl3 0.0705(17) 0.117(3) 0.106(2) 0.021(2) -0.0058(16) 0.0064(19)
Cl4 0.0670(16) 0.122(3) 0.0861(19) 0.034(2) 0.0112(14) 0.0037(18)
Cl5 0.0557(14) 0.112(3) 0.0853(18) -0.0284(18) 0.0022(12) -0.0068(16)
Cl6 0.194(5) 0.086(3) 0.110(3) -0.033(2) 0.058(3) -0.026(3)
Cl7 0.098(3) 0.104(3) 0.184(5) 0.047(3) -0.048(3) -0.027(2)
Cl8 0.0678(19) 0.163(4) 0.145(3) 0.038(3) 0.021(2) 0.021(2)
N1 0.096(6) 0.072(5) 0.067(5) 0.018(4) 0.019(4) 0.005(5)
N2 0.063(4) 0.071(5) 0.066(4) 0.015(4) 0.000(4) 0.024(4)
N3 0.046(4) 0.107(7) 0.090(4) 0.029(5) 0.000(3) 0.009(4)
N4 0.064(4) 0.094(6) 0.091(5) 0.017(5) 0.012(4) 0.022(4)
N5 0.053(4) 0.112(6) 0.067(5) -0.002(4) 0.011(3) 0.021(4)
N6 0.069(4) 0.106(6) 0.063(5) 0.008(5) -0.002(4) 0.021(4)
N7 0.076(5) 0.088(5) 0.072(5) 0.010(4) 0.025(4) 0.022(4)
N8 0.068(5) 0.070(5) 0.101(6) 0.011(5) 0.023(4) 0.013(4)
N9 0.065(5) 0.089(7) 0.072(5) -0.006(5) -0.002(3) -0.011(5)
N10 0.078(6) 0.093(5) 0.066(5) 0.022(4) -0.007(4) 0.008(5)
N11 0.050(4) 0.093(5) 0.069(5) -0.020(5) 0.005(3) -0.009(4)
N12 0.059(5) 0.097(8) 0.112(7) -0.002(6) 0.003(4) 0.000(4)
N13 0.057(4) 0.067(6) 0.091(5) 0.026(4) 0.000(4) -0.001(4)
N14 0.070(4) 0.120(9) 0.083(6) 0.011(6) 0.007(4) 0.024(5)
N15 0.048(4) 0.078(5) 0.065(5) 0.000(4) 0.007(4) -0.004(3)
N16 0.048(5) 0.084(6) 0.128(5) 0.008(5) 0.008(5) 0.003(5)
O1 0.071(4) 0.075(5) 0.067(3) 0.009(3) 0.012(3) -0.010(4)
O2 0.062(3) 0.079(5) 0.062(4) 0.029(4) 0.002(3) -0.006(3)
O3 0.047(3) 0.083(5) 0.066(4) 0.012(3) 0.001(3) 0.002(3)
O4 0.047(3) 0.068(4) 0.064(4) 0.010(3) 0.013(3) -0.005(3)
O5 0.062(4) 0.113(6) 0.067(4) 0.018(4) 0.011(3) 0.019(4)
O6 0.063(4) 0.095(6) 0.078(4) 0.002(4) -0.007(3) 0.000(4)
O7 0.055(3) 0.082(5) 0.065(3) 0.004(3) 0.003(3) 0.006(3)
O8 0.038(3) 0.078(5) 0.081(4) 0.012(4) 0.003(3) 0.002(3)
C1 0.054(5) 0.065(5) 0.070(5) 0.012(4) 0.004(4) -0.007(5)
C2 0.087(7) 0.065(5) 0.078(6) 0.008(5) -0.005(5) -0.003(6)
C3 0.077(7) 0.065(6) 0.088(7) 0.021(5) -0.017(5) -0.028(5)
C4 0.082(7) 0.088(7) 0.070(6) 0.030(6) -0.013(5) -0.017(6)
C5 0.075(6) 0.090(6) 0.055(5) 0.018(5) -0.004(5) -0.007(6)
C6 0.051(5) 0.078(5) 0.059(5) 0.019(4) -0.011(4) 0.004(5)
C7 0.067(5) 0.098(8) 0.070(6) 0.028(6) 0.013(4) 0.022(6)
C8 0.047(4) 0.120(10) 0.066(5) 0.016(6) 0.018(4) 0.004(6)
C9 0.056(4) 0.066(7) 0.070(5) 0.015(5) 0.007(4) 0.012(5)
C10 0.061(4) 0.079(8) 0.067(5) 0.032(6) 0.015(4) 0.024(5)
C11 0.059(5) 0.137(12) 0.095(7) 0.056(8) -0.007(5) -0.004(7)
C12 0.042(4) 0.178(11) 0.129(8) 0.093(8) 0.017(4) 0.011(6)
C13 0.056(5) 0.150(13) 0.079(7) 0.050(8) 0.024(4) 0.022(7)
C14 0.058(5) 0.195(11) 0.144(8) 0.088(8) 0.015(5) 0.009(6)
C15 0.080(8) 0.221(16) 0.137(9) 0.090(10) 0.041(7) -0.011(10)
C16 0.080(8) 0.246(15) 0.190(14) 0.077(11) 0.042(9) 0.049(10)
C17 0.078(8) 0.228(15) 0.152(10) 0.080(10) 0.017(8) -0.032(9)
C18 0.083(7) 0.095(9) 0.062(6) 0.017(6) -0.003(5) -0.010(7)
C19 0.088(7) 0.075(8) 0.087(7) 0.035(7) -0.009(5) -0.008(7)
C20 0.065(5) 0.082(8) 0.069(6) 0.004(5) -0.004(4) -0.009(6)
C21 0.073(6) 0.140(13) 0.112(9) 0.043(9) -0.002(6) -0.022(8)
C22 0.061(5) 0.147(13) 0.076(7) 0.026(7) -0.006(5) -0.002(7)
C23 0.060(5) 0.109(10) 0.072(6) 0.006(6) 0.002(4) -0.005(6)
C24 0.066(5) 0.093(9) 0.069(6) 0.003(6) -0.003(4) 0.002(6)
C25 0.144(11) 0.094(9) 0.089(6) 0.010(6) 0.048(7) 0.018(9)
C26 0.177(13) 0.076(6) 0.082(6) -0.001(5) 0.068(7) 0.008(9)
C27 0.132(10) 0.064(5) 0.072(5) -0.005(4) 0.029(6) -0.019(7)
C28 0.159(12) 0.080(6) 0.065(5) -0.010(4) 0.027(7) -0.048(8)
C29 0.266(19) 0.099(7) 0.069(6) -0.015(6) 0.049(10) -0.082(11)
C30 0.275(15) 0.108(7) 0.090(6) -0.037(6) 0.045(8) -0.044(10)
C31 0.210(17) 0.091(9) 0.105(6) -0.033(6) 0.011(11) -0.015(12)
C32 0.280(14) 0.135(8) 0.103(6) -0.047(7) 0.041(8) -0.040(10)
C33 0.280(15) 0.154(15) 0.120(12) -0.046(12) 0.042(11) 0.003(13)
C34 0.257(17) 0.177(14) 0.106(9) -0.065(10) 0.015(11) -0.060(14)
C35 0.33(2) 0.140(10) 0.160(14) -0.073(10) 0.029(15) -0.062(14)
C36 0.086(7) 0.091(6) 0.060(6) 0.007(5) -0.010(5) -0.034(7)
C37 0.106(8) 0.107(6) 0.039(5) 0.005(5) -0.002(5) -0.040(8)
C38 0.060(5) 0.106(6) 0.035(4) 0.010(4) 0.009(4) -0.030(6)
C39 0.065(6) 0.113(7) 0.049(5) 0.015(5) -0.009(5) -0.020(7)
C40 0.066(6) 0.115(7) 0.063(5) 0.028(5) 0.000(5) -0.008(7)
C41 0.074(7) 0.089(6) 0.060(5) 0.007(5) -0.005(5) -0.009(7)
C42 0.079(7) 0.093(6) 0.064(5) 0.013(5) -0.014(5) -0.027(7)
C43 0.053(4) 0.118(6) 0.105(5) 0.041(5) 0.003(4) 0.016(4)
C44 0.061(5) 0.138(8) 0.109(6) 0.042(6) -0.009(5) 0.032(5)
C45 0.080(6) 0.156(9) 0.127(6) 0.032(7) -0.003(5) 0.046(6)
C46 0.083(6) 0.159(9) 0.129(7) 0.027(7) 0.008(5) 0.049(6)
C47 0.084(6) 0.145(8) 0.120(6) 0.027(7) 0.011(5) 0.045(6)
C48 0.061(4) 0.120(6) 0.101(5) 0.035(5) 0.008(4) 0.025(5)
C49 0.090(7) 0.084(6) 0.068(6) -0.001(5) 0.012(5) 0.001(6)
C50 0.054(5) 0.080(5) 0.055(5) 0.007(5) 0.016(4) 0.009(4)
C51 0.028(4) 0.080(5) 0.062(5) 0.001(5) 0.001(3) -0.006(4)
C52 0.049(4) 0.070(5) 0.054(5) 0.011(5) 0.003(3) -0.011(4)
C53 0.038(4) 0.092(7) 0.058(6) 0.002(5) 0.005(3) -0.014(4)
C54 0.065(5) 0.100(6) 0.107(7) 0.013(6) 0.036(5) 0.004(5)
C55 0.059(6) 0.095(6) 0.094(8) 0.017(7) 0.026(5) 0.006(5)
C56 0.068(5) 0.122(7) 0.115(7) 0.021(6) 0.044(5) 0.001(5)
C57 0.130(12) 0.183(14) 0.144(11) 0.065(10) 0.041(9) -0.002(10)
C58 0.099(9) 0.155(13) 0.134(10) 0.002(9) 0.047(7) -0.030(9)
C59 0.088(8) 0.154(12) 0.161(12) -0.005(9) 0.074(8) 0.002(8)
C60 0.033(4) 0.085(7) 0.079(7) -0.014(6) 0.005(4) -0.017(4)
C61 0.059(5) 0.078(6) 0.043(5) 0.006(5) 0.004(4) -0.012(5)
C62 0.041(5) 0.079(6) 0.061(5) -0.002(5) -0.001(3) -0.015(4)
C63 0.066(7) 0.091(7) 0.111(9) -0.002(7) 0.035(6) -0.009(6)
C64 0.071(7) 0.090(6) 0.087(8) -0.013(6) 0.030(6) -0.009(6)
C65 0.053(5) 0.080(6) 0.066(6) -0.013(5) 0.003(4) -0.014(5)
C66 0.042(5) 0.083(6) 0.071(6) -0.003(5) 0.009(4) -0.014(5)
C67 0.041(5) 0.088(7) 0.071(5) 0.025(5) -0.014(4) -0.007(4)
C68 0.043(4) 0.079(7) 0.065(5) 0.028(4) 0.007(3) -0.018(4)
C69 0.037(4) 0.082(7) 0.067(5) 0.017(4) 0.004(3) -0.009(4)
C70 0.047(4) 0.074(7) 0.080(6) 0.012(5) 0.011(4) -0.009(4)
C71 0.074(6) 0.085(8) 0.068(6) 0.020(5) 0.015(4) -0.009(5)
C72 0.089(6) 0.096(8) 0.079(6) -0.006(5) -0.012(5) -0.023(5)
C73 0.063(6) 0.111(9) 0.064(6) 0.021(5) -0.008(5) -0.013(5)
C74 0.109(6) 0.111(8) 0.086(6) -0.014(5) -0.004(5) -0.026(6)
C75 0.123(9) 0.138(12) 0.107(10) -0.026(8) 0.017(8) -0.024(8)
C76 0.139(11) 0.140(11) 0.075(7) -0.009(7) -0.006(7) -0.023(8)
C77 0.099(7) 0.099(9) 0.091(8) -0.030(7) -0.016(6) -0.021(7)
C78 0.056(5) 0.075(7) 0.084(7) 0.012(6) 0.012(4) -0.002(5)
C79 0.045(5) 0.107(10) 0.101(8) -0.012(8) 0.008(5) 0.005(5)
C80 0.047(5) 0.068(7) 0.107(8) -0.015(6) 0.003(5) -0.004(4)
C81 0.054(6) 0.083(9) 0.162(12) -0.034(8) -0.003(6) 0.009(6)
C82 0.074(7) 0.101(11) 0.154(13) -0.024(8) -0.019(7) 0.018(7)
C83 0.068(6) 0.090(9) 0.114(9) -0.002(7) -0.016(6) 0.012(6)
C84 0.073(6) 0.086(9) 0.104(8) -0.009(6) -0.009(6) 0.010(6)
C85 0.059(5) 0.100(6) 0.085(7) 0.017(6) 0.009(5) 0.025(5)
C86 0.057(5) 0.118(9) 0.081(7) 0.016(7) 0.010(5) 0.016(6)
C87 0.069(6) 0.118(10) 0.098(9) 0.010(8) -0.003(6) 0.027(5)
C88 0.075(7) 0.111(8) 0.096(9) 0.025(8) 0.001(6) 0.022(6)
C89 0.074(7) 0.101(9) 0.115(10) 0.005(8) -0.005(6) 0.020(6)
C90 0.048(5) 0.108(7) 0.088(7) 0.025(6) 0.020(4) 0.012(4)
C91 0.072(6) 0.107(8) 0.088(7) -0.006(7) -0.003(5) 0.017(5)
C92 0.074(6) 0.106(10) 0.069(5) 0.006(6) -0.005(5) 0.009(6)
C93 0.063(5) 0.098(9) 0.074(5) 0.001(5) 0.005(4) -0.002(5)
C94 0.051(5) 0.109(9) 0.072(5) -0.004(6) -0.002(4) -0.011(5)
C95 0.059(6) 0.119(10) 0.071(5) 0.011(6) 0.013(4) 0.003(6)
C96 0.060(5) 0.153(10) 0.081(5) -0.020(6) -0.009(4) 0.002(6)
C97 0.064(6) 0.123(11) 0.098(7) -0.037(8) -0.015(5) 0.006(6)
C98 0.074(6) 0.166(10) 0.092(5) -0.024(6) -0.015(5) 0.002(6)
C99 0.135(11) 0.197(12) 0.068(7) -0.016(8) -0.009(8) -0.036(10)
C100 0.086(7) 0.188(15) 0.122(11) -0.013(11) -0.033(7) -0.019(8)
C101 0.116(9) 0.196(13) 0.150(12) -0.079(11) -0.017(10) 0.010(10)
C102 0.057(5) 0.097(9) 0.065(6) 0.007(6) -0.003(4) -0.003(5)
C103 0.056(5) 0.110(10) 0.066(6) -0.007(6) -0.007(5) -0.002(5)
C104 0.067(5) 0.098(9) 0.060(6) 0.025(5) 0.003(4) 0.020(6)
C105 0.071(6) 0.116(12) 0.119(10) -0.022(8) 0.008(6) 0.009(7)
C106 0.050(5) 0.081(9) 0.130(10) -0.017(7) -0.004(5) -0.007(5)
C107 0.080(7) 0.169(14) 0.078(8) 0.005(7) -0.029(6) 0.054(8)
C108 0.065(6) 0.178(16) 0.104(9) -0.007(9) -0.003(6) 0.029(8)
C109 0.058(6) 0.102(7) 0.080(5) 0.000(7) 0.003(5) 0.013(5)
C110 0.053(4) 0.086(8) 0.070(5) -0.005(5) 0.000(4) 0.013(5)
C111 0.056(4) 0.097(8) 0.066(5) -0.004(5) 0.009(4) 0.012(6)
C112 0.052(4) 0.093(8) 0.063(5) 0.003(6) 0.003(3) 0.009(5)
C113 0.055(4) 0.093(9) 0.069(6) 0.009(6) 0.006(4) -0.009(6)
C114 0.069(4) 0.107(8) 0.065(4) -0.009(5) 0.013(4) -0.019(5)
C115 0.056(5) 0.069(7) 0.070(5) -0.003(5) -0.003(4) 0.003(5)
C116 0.062(4) 0.126(7) 0.085(5) -0.007(6) 0.012(4) -0.017(5)
C117 0.116(10) 0.178(11) 0.093(8) 0.018(9) -0.011(7) -0.078(9)
C118 0.071(7) 0.148(12) 0.076(6) -0.014(7) 0.016(5) -0.026(7)
C119 0.123(11) 0.169(11) 0.134(11) 0.023(10) 0.052(9) 0.039(9)
C120 0.051(4) 0.107(10) 0.069(6) 0.007(6) 0.013(4) 0.012(6)
C121 0.071(5) 0.095(9) 0.063(6) 0.006(6) -0.001(4) 0.009(6)
C122 0.059(4) 0.115(10) 0.063(5) -0.024(6) 0.003(4) 0.004(6)
C123 0.058(5) 0.120(11) 0.083(6) 0.012(7) -0.003(5) -0.003(7)
C124 0.071(5) 0.101(9) 0.061(6) -0.009(6) -0.007(4) 0.009(6)
C125 0.062(5) 0.201(17) 0.088(7) 0.027(10) 0.023(5) 0.013(9)
C126 0.075(5) 0.199(17) 0.080(7) 0.010(10) 0.012(5) 0.012(10)
C127 0.088(6) 0.083(6) 0.092(7) 0.010(5) 0.037(5) 0.042(5)
C128 0.119(10) 0.104(8) 0.109(9) 0.030(8) 0.020(7) 0.024(8)
C129 0.167(13) 0.095(8) 0.107(10) 0.024(8) 0.049(8) 0.061(10)
C130 0.207(15) 0.060(8) 0.127(11) 0.020(8) 0.030(11) 0.015(10)
C131 0.154(12) 0.074(7) 0.114(9) 0.006(7) 0.036(8) 0.016(8)
C132 0.100(7) 0.072(6) 0.095(7) 0.015(6) 0.032(5) 0.021(6)
C133 0.064(5) 0.062(7) 0.166(11) 0.017(7) 0.014(6) 0.014(5)
C134 0.076(6) 0.071(6) 0.175(13) 0.011(8) 0.046(8) 0.001(5)
C135 0.055(5) 0.069(6) 0.111(8) 0.027(6) 0.030(5) 0.008(4)
C136 0.081(7) 0.088(7) 0.178(13) -0.005(9) 0.070(8) -0.001(6)
C137 0.095(9) 0.121(11) 0.32(2) -0.081(15) 0.107(13) -0.019(8)
C138 0.124(8) 0.139(10) 0.390(19) -0.077(13) 0.131(11) -0.047(8)
C139 0.111(10) 0.101(11) 0.30(2) -0.059(14) 0.093(13) -0.037(8)
C140 0.127(8) 0.160(11) 0.403(19) -0.070(13) 0.129(11) -0.054(8)
C141 0.143(14) 0.192(17) 0.40(2) -0.056(16) 0.134(13) -0.072(14)
C142 0.132(10) 0.206(16) 0.42(2) -0.045(18) 0.100(15) -0.075(12)
C143 0.130(13) 0.182(13) 0.44(2) -0.086(16) 0.125(16) -0.080(11)
C144 0.072(6) 0.069(6) 0.126(10) 0.028(6) 0.062(7) 0.010(5)
C145 0.054(5) 0.094(6) 0.089(8) 0.009(7) 0.014(5) 0.001(5)
C146 0.054(5) 0.088(6) 0.065(6) 0.009(6) 0.002(4) 0.004(4)
C147 0.051(5) 0.088(6) 0.111(9) 0.016(7) 0.017(6) 0.010(5)
C148 0.057(5) 0.085(6) 0.083(7) 0.017(6) 0.028(5) -0.006(5)
C149 0.055(5) 0.084(6) 0.071(6) 0.002(6) 0.009(5) -0.010(5)
C150 0.050(5) 0.095(6) 0.073(6) -0.020(7) 0.021(5) -0.017(5)
C151 0.095(7) 0.118(6) 0.065(6) 0.030(6) 0.001(5) 0.014(7)
C152 0.048(5) 0.115(6) 0.079(5) 0.013(5) -0.007(5) 0.017(6)
C153 0.037(4) 0.088(5) 0.072(5) -0.002(4) 0.005(4) 0.013(5)
C154 0.060(6) 0.084(5) 0.079(5) -0.012(4) 0.016(5) 0.003(6)
C155 0.061(6) 0.101(8) 0.086(5) -0.018(5) 0.005(5) 0.002(7)
C156 0.177(12) 0.153(9) 0.081(5) -0.007(6) 0.014(8) -0.027(10)
C157 0.088(8) 0.141(8) 0.083(6) 0.009(6) -0.011(7) -0.027(9)
C158 0.201(12) 0.174(10) 0.083(5) -0.015(7) 0.017(8) -0.030(9)
C159 0.244(15) 0.211(17) 0.130(13) -0.028(12) 0.006(13) -0.071(13)
C160 0.247(18) 0.203(16) 0.075(7) -0.012(9) 0.023(10) -0.018(13)
C161 0.238(15) 0.225(17) 0.111(12) -0.049(11) -0.005(12) 0.015(13)
C162 0.053(5) 0.087(6) 0.088(6) -0.002(5) 0.017(5) 0.000(6)
C163 0.042(5) 0.086(6) 0.092(6) -0.006(5) 0.016(5) -0.012(5)
C164 0.052(5) 0.081(6) 0.098(6) 0.000(5) 0.011(5) -0.018(6)
C165 0.069(7) 0.079(6) 0.122(7) 0.002(6) 0.016(7) -0.002(7)
C166 0.083(8) 0.067(7) 0.127(6) 0.003(5) 0.005(8) -0.019(7)
C167 0.073(7) 0.085(6) 0.102(7) 0.000(5) -0.009(7) -0.001(7)
C168 0.056(6) 0.086(7) 0.097(6) -0.002(5) -0.001(6) 0.004(6)

loop_
_atom_type_symbol
_atom_type_description
_atom_type_scat_dispersion_real
_atom_type_scat_dispersion_imag
_atom_type_scat_source
C C 0.0181 0.0091 'International Tables Vol C Tables 4.2.6.8 and 6.1.1.4'
H H 0.0000 0.0000 'International Tables Vol C Tables 4.2.6.8 and 6.1.1.4'
N N 0.0311 0.0180 'International Tables Vol C Tables 4.2.6.8 and 6.1.1.4'
O O 0.0492 0.0322 'International Tables Vol C Tables 4.2.6.8 and 6.1.1.4'
Cl Cl 0.3639 0.7018 'International Tables Vol C Tables 4.2.6.8 and 6.1.1.4'
Zn Zn -1.5491 0.6778 'International Tables Vol C Tables 4.2.6.8 and 6.1.1.4'

loop_
_geom_angle_atom_site_label_1
_geom_angle_atom_site_label_2
_geom_angle_atom_site_label_3
_geom_angle
O2 Zn1 O3 111.2(3)
O2 Zn1 O1 103.6(3)
O3 Zn1 O1 76.2(3)
O2 Zn1 N2 96.2(3)
O3 Zn1 N2 98.0(4)
O1 Zn1 N2 160.2(3)
O2 Zn1 N1 115.8(4)
O3 Zn1 N1 132.8(4)
O1 Zn1 N1 88.6(4)
N2 Zn1 N1 81.5(4)
O4 Zn2 O1 107.4(3)
O4 Zn2 O3 108.9(3)
O1 Zn2 O3 74.8(3)
O4 Zn2 N3 117.8(4)
O1 Zn2 N3 134.7(4)
O3 Zn2 N3 88.8(3)
O4 Zn2 N4 94.4(4)
O1 Zn2 N4 96.4(4)
O3 Zn2 N4 156.6(4)
N3 Zn2 N4 82.1(4)
O5 Zn3 O7 107.5(4)
O5 Zn3 O6 104.0(4)
O7 Zn3 O6 75.3(3)
O5 Zn3 N5 97.2(4)
O7 Zn3 N5 100.4(3)
O6 Zn3 N5 158.7(4)
O5 Zn3 N6 111.3(4)
O7 Zn3 N6 140.6(4)
O6 Zn3 N6 89.0(4)
N5 Zn3 N6 81.2(4)
O8 Zn4 O6 113.6(3)
O8 Zn4 O7 110.7(3)
O6 Zn4 O7 76.2(3)
O8 Zn4 N8 96.6(4)
O6 Zn4 N8 92.9(4)
O7 Zn4 N8 152.7(4)
O8 Zn4 N7 107.8(3)
O6 Zn4 N7 138.6(3)
O7 Zn4 N7 89.1(4)
N8 Zn4 N7 82.7(5)
N9 Zn5 N15 106.9(4)
N9 Zn5 Cl1 105.0(3)
N15 Zn5 Cl1 105.7(3)
N9 Zn5 Cl2 106.2(3)
N15 Zn5 Cl2 104.5(3)
Cl1 Zn5 Cl2 127.16(13)
N10 Zn6 N13 111.4(4)
N10 Zn6 Cl4 104.0(3)
N13 Zn6 Cl4 106.9(3)
N10 Zn6 Cl3 106.3(3)
N13 Zn6 Cl3 104.2(3)
Cl4 Zn6 Cl3 123.99(15)
N14 Zn7 N11 107.8(5)
N14 Zn7 Cl5 104.8(3)
N11 Zn7 Cl5 108.9(3)
N14 Zn7 Cl6 104.0(4)
N11 Zn7 Cl6 105.2(3)
Cl5 Zn7 Cl6 125.16(17)
N16 Zn8 N12 109.2(5)
N16 Zn8 Cl7 104.7(4)
N12 Zn8 Cl7 107.7(4)
N16 Zn8 Cl8 107.2(4)
N12 Zn8 Cl8 103.0(4)
Cl7 Zn8 Cl8 124.5(2)
C1 N1 C25 109.5(10)
C1 N1 Zn1 108.1(8)
C25 N1 Zn1 110.5(9)
C6 N2 C7 111.3(10)
C6 N2 Zn1 110.3(7)
C7 N2 Zn1 111.1(6)
C43 N3 C67 112.5(10)
C43 N3 Zn2 108.1(8)
C67 N3 Zn2 113.5(6)
C49 N4 C48 114.3(11)
C49 N4 Zn2 109.1(8)
C48 N4 Zn2 109.5(9)
C85 N5 C109 110.9(9)
C85 N5 Zn3 109.9(8)
C109 N5 Zn3 107.7(7)
C90 N6 C91 116.9(12)
C90 N6 Zn3 105.7(9)
C91 N6 Zn3 111.0(8)
C151 N7 C127 116.7(11)
C151 N7 Zn4 112.8(8)
C127 N7 Zn4 104.4(8)
C132 N8 C133 110.5(11)
C132 N8 Zn4 109.5(9)
C133 N8 Zn4 107.3(8)
C22 N9 C23 116.0(11)
C22 N9 Zn5 122.9(9)
C23 N9 Zn5 121.1(8)
C40 N10 C41 116.0(13)
C40 N10 Zn6 125.1(9)
C41 N10 Zn6 118.6(9)
C65 N11 C64 112.2(11)
C65 N11 Zn7 123.1(10)
C64 N11 Zn7 124.6(8)
C82 N12 C83 119.3(11)
C82 N12 Zn8 123.2(10)
C83 N12 Zn8 117.4(10)
C107 N13 C106 118.9(12)
C107 N13 Zn6 124.8(8)
C106 N13 Zn6 116.3(10)
C125 N14 C124 109.7(11)
C125 N14 Zn7 121.7(10)
C124 N14 Zn7 128.3(9)
C149 N15 C148 118.8(11)
C149 N15 Zn5 122.5(8)
C148 N15 Zn5 118.6(8)
C166 N16 C167 113.2(14)
C166 N16 Zn8 125.3(11)
C167 N16 Zn8 121.0(11)
C27 O1 Zn1 122.4(7)
C27 O1 Zn2 130.0(7)
Zn1 O1 Zn2 103.4(4)
C9 O2 Zn1 123.5(7)
C69 O3 Zn1 134.5(6)
C69 O3 Zn2 121.4(6)
Zn1 O3 Zn2 101.8(4)
C51 O4 Zn2 122.3(5)
C111 O5 Zn3 116.4(8)
C93 O6 Zn4 145.2(8)
C93 O6 Zn3 113.0(8)
Zn4 O6 Zn3 101.8(4)
C153 O7 Zn3 136.3(7)
C153 O7 Zn4 119.7(7)
Zn3 O7 Zn4 103.3(4)
C135 O8 Zn4 124.9(7)
N1 C1 C2 115.2(10)
N1 C1 C6 107.0(9)
C2 C1 C6 113.5(10)
N1 C1 H1A 106.9
C2 C1 H1A 106.9
C6 C1 H1A 106.9
C1 C2 C3 109.9(11)
C1 C2 H2A 109.7
C3 C2 H2A 109.7
C1 C2 H2B 109.7
C3 C2 H2B 109.7
H2A C2 H2B 108.2
C2 C3 C4 111.6(11)
C2 C3 H3A 109.3
C4 C3 H3A 109.3
C2 C3 H3B 109.3
C4 C3 H3B 109.3
H3A C3 H3B 108.0
C5 C4 C3 107.5(10)
C5 C4 H4A 110.2
C3 C4 H4A 110.2
C5 C4 H4B 110.2
C3 C4 H4B 110.2
H4A C4 H4B 108.5
C6 C5 C4 113.3(11)
C6 C5 H5A 108.9
C4 C5 H5A 108.9
C6 C5 H5B 108.9
C4 C5 H5B 108.9
H5A C5 H5B 107.7
N2 C6 C5 113.6(10)
N2 C6 C1 111.9(9)
C5 C6 C1 107.6(9)
N2 C6 H6A 107.8
C5 C6 H6A 107.8
C1 C6 H6A 107.8
C8 C7 N2 113.7(10)
C8 C7 H7A 108.8
N2 C7 H7A 108.8
C8 C7 H7B 108.8
N2 C7 H7B 108.8
H7A C7 H7B 107.7
C13 C8 C9 119.3(10)
C13 C8 C7 119.3(10)
C9 C8 C7 120.9(10)
O2 C9 C10 122.7(10)
O2 C9 C8 124.2(9)
C10 C9 C8 113.0(10)
C11 C10 C9 125.4(10)
C11 C10 C18 122.9(11)
C9 C10 C18 111.7(10)
C10 C11 C12 120.6(10)
C10 C11 H11A 119.7
C12 C11 H11A 119.7
C13 C12 C11 114.3(9)
C13 C12 C14 128.7(11)
C11 C12 C14 116.9(9)
C12 C13 C8 127.2(11)
C12 C13 H13A 116.4
C8 C13 H13A 116.4
C16 C14 C15 106.9(9)
C16 C14 C17 105.0(9)
C15 C14 C17 106.4(9)
C16 C14 C12 113.5(11)
C15 C14 C12 112.6(9)
C17 C14 C12 111.9(10)
C14 C15 H15A 109.5
C14 C15 H15B 109.5
H15A C15 H15B 109.5
C14 C15 H15C 109.5
H15A C15 H15C 109.5
H15B C15 H15C 109.5
C14 C16 H16A 109.5
C14 C16 H16B 109.5
H16A C16 H16B 109.5
C14 C16 H16C 109.5
H16A C16 H16C 109.5
H16B C16 H16C 109.5
C14 C17 H17A 109.5
C14 C17 H17B 109.5
H17A C17 H17B 109.5
C14 C17 H17C 109.5
H17A C17 H17C 109.5
H17B C17 H17C 109.5
C19 C18 C10 124.9(12)
C19 C18 H18A 117.5
C10 C18 H18A 117.5
C18 C19 C20 123.9(13)
C18 C19 H19A 118.1
C20 C19 H19A 118.1
C24 C20 C21 120.1(13)
C24 C20 C19 120.6(12)
C21 C20 C19 119.3(12)
C20 C21 C22 116.9(13)
C20 C21 H21A 121.5
C22 C21 H21A 121.5
N9 C22 C21 123.3(13)
N9 C22 H22A 118.3
C21 C22 H22A 118.3
C24 C23 N9 122.7(11)
C24 C23 H23A 118.7
N9 C23 H23A 118.7
C23 C24 C20 120.7(12)
C23 C24 H24A 119.6
C20 C24 H24A 119.6
C26 C25 N1 105.8(13)
C26 C25 H25A 110.6
N1 C25 H25A 110.6
C26 C25 H25B 110.6
N1 C25 H25B 110.6
H25A C25 H25B 108.7
C27 C26 C31 120.0
C27 C26 C25 123.4(9)
C31 C26 C25 116.6(9)
O1 C27 C28 123.8(7)
O1 C27 C26 116.1(7)
C28 C27 C26 120.0
C29 C28 C27 120.0
C29 C28 C36 122.0(7)
C27 C28 C36 117.8(7)
C28 C29 C30 120.0
C28 C29 H29A 120.0
C30 C29 H29A 120.0
C31 C30 C29 120.0
C31 C30 C32 119.9(8)
C29 C30 C32 119.8(8)
C30 C31 C26 120.0
C30 C31 H31A 120.0
C26 C31 H31A 120.0
C35 C32 C33 109.9(10)
C35 C32 C34 108.5(10)
C33 C32 C34 110.7(10)
C35 C32 C30 109.6(11)
C33 C32 C30 109.1(11)
C34 C32 C30 109.0(10)
C32 C33 H33A 109.5
C32 C33 H33B 109.5
H33A C33 H33B 109.5
C32 C33 H33C 109.5
H33A C33 H33C 109.5
H33B C33 H33C 109.5
C32 C34 H34A 109.5
C32 C34 H34B 109.5
H34A C34 H34B 109.5
C32 C34 H34C 109.5
H34A C34 H34C 109.5
H34B C34 H34C 109.5
C32 C35 H35A 109.5
C32 C35 H35B 109.5
H35A C35 H35B 109.5
C32 C35 H35C 109.5
H35A C35 H35C 109.5
H35B C35 H35C 109.5
C37 C36 C28 128.7(12)
C37 C36 H36A 115.6
C28 C36 H36A 115.6
C38 C37 C36 121.8(11)
C38 C37 H37A 119.1
C36 C37 H37A 119.1
C42 C38 C37 127.5(11)
C42 C38 C39 115.2(13)
C37 C38 C39 117.3(11)
C40 C39 C38 118.7(12)
C40 C39 H39A 120.7
C38 C39 H39A 120.7
N10 C40 C39 125.8(12)
N10 C40 H40A 117.1
C39 C40 H40A 117.1
N10 C41 C42 125.0(12)
N10 C41 H41A 117.5
C42 C41 H41A 117.5
C41 C42 C38 119.3(12)
C41 C42 H42A 120.4
C38 C42 H42A 120.4
N3 C43 C44 117.2(14)
N3 C43 C48 108.8(11)
C44 C43 C48 107.0(11)
N3 C43 H43A 107.9
C44 C43 H43A 107.9
C48 C43 H43A 107.9
C45 C44 C43 115.8(16)
C45 C44 H44A 108.3
C43 C44 H44A 108.3
C45 C44 H44B 108.3
C43 C44 H44B 108.3
H44A C44 H44B 107.4
C44 C45 C46 116.7(15)
C44 C45 H45A 108.1
C46 C45 H45A 108.1
C44 C45 H45B 108.1
C46 C45 H45B 108.1
H45A C45 H45B 107.3
C47 C46 C45 108.6(14)
C47 C46 H46A 110.0
C45 C46 H46A 110.0
C47 C46 H46B 110.0
C45 C46 H46B 110.0
H46A C46 H46B 108.3
C48 C47 C46 122.2(18)
C48 C47 H47A 106.8
C46 C47 H47A 106.8
C48 C47 H47B 106.8
C46 C47 H47B 106.8
H47A C47 H47B 106.6
C47 C48 N4 115.7(15)
C47 C48 C43 111.3(13)
N4 C48 C43 104.8(10)
C47 C48 H48A 108.3
N4 C48 H48A 108.3
C43 C48 H48A 108.3
N4 C49 C50 114.3(10)
N4 C49 H49A 108.7
C50 C49 H49A 108.7
N4 C49 H49B 108.7
C50 C49 H49B 108.7
H49A C49 H49B 107.6
C51 C50 C55 120.0
C51 C50 C49 118.8(6)
C55 C50 C49 120.4(6)
O4 C51 C50 123.4(5)
O4 C51 C52 116.5(5)
C50 C51 C52 120.0
C51 C52 C53 120.0
C51 C52 C60 125.5(6)
C53 C52 C60 114.5(6)
C54 C53 C52 120.0
C54 C53 H53A 120.0
C52 C53 H53A 120.0
C53 C54 C55 120.0
C53 C54 C56 119.8(6)
C55 C54 C56 120.1(6)
C54 C55 C50 120.0
C54 C55 H55A 120.0
C50 C55 H55A 120.0
C58 C56 C57 108.0(10)
C58 C56 C59 106.7(9)
C57 C56 C59 105.3(9)
C58 C56 C54 112.9(9)
C57 C56 C54 110.6(9)
C59 C56 C54 112.9(9)
C56 C57 H57A 109.5
C56 C57 H57B 109.5
H57A C57 H57B 109.5
C56 C57 H57C 109.5
H57A C57 H57C 109.5
H57B C57 H57C 109.5
C56 C58 H58A 109.5
C56 C58 H58B 109.5
H58A C58 H58B 109.5
C56 C58 H58C 109.5
H58A C58 H58C 109.5
H58B C58 H58C 109.5
C56 C59 H59A 109.5
C56 C59 H59B 109.5
H59A C59 H59B 109.5
C56 C59 H59C 109.5
H59A C59 H59C 109.5
H59B C59 H59C 109.5
C61 C60 C52 128.3(12)
C61 C60 H60A 115.9
C52 C60 H60A 115.9
C60 C61 C62 122.7(12)
C60 C61 H61A 118.7
C62 C61 H61A 118.7
C66 C62 C63 115.0(12)
C66 C62 C61 125.6(10)
C63 C62 C61 119.3(12)
C64 C63 C62 120.6(15)
C64 C63 H63A 119.7
C62 C63 H63A 119.7
C63 C64 N11 127.1(13)
C63 C64 H64A 116.5
N11 C64 H64A 116.5
N11 C65 C66 124.0(13)
N11 C65 H65A 118.0
C66 C65 H65A 118.0
C62 C66 C65 121.0(11)
C62 C66 H66A 119.5
C65 C66 H66A 119.5
C68 C67 N3 111.3(10)
C68 C67 H67A 109.4
N3 C67 H67A 109.4
C68 C67 H67B 109.4
N3 C67 H67B 109.4
H67A C67 H67B 108.0
C73 C68 C67 122.4(10)
C73 C68 C69 120.8(12)
C67 C68 C69 116.8(10)
O3 C69 C70 126.0(9)
O3 C69 C68 118.6(11)
C70 C69 C68 115.3(11)
C78 C70 C69 117.5(11)
C78 C70 C71 122.7(12)
C69 C70 C71 119.8(10)
C72 C71 C70 121.2(13)
C72 C71 H71A 119.4
C70 C71 H71A 119.4
C71 C72 C73 120.1(10)
C71 C72 C74 123.7(12)
C73 C72 C74 116.1(10)
C68 C73 C72 122.6(10)
C68 C73 H73A 118.7
C72 C73 H73A 118.7
C75 C74 C77 109.2(9)
C75 C74 C72 111.4(10)
C77 C74 C72 109.5(9)
C75 C74 C76 107.7(9)
C77 C74 C76 107.5(9)
C72 C74 C76 111.4(10)
C74 C75 H75A 109.5
C74 C75 H75B 109.5
H75A C75 H75B 109.5
C74 C75 H75C 109.5
H75A C75 H75C 109.5
H75B C75 H75C 109.5
C74 C76 H76A 109.5
C74 C76 H76B 109.5
H76A C76 H76B 109.5
C74 C76 H76C 109.5
H76A C76 H76C 109.5
H76B C76 H76C 109.5
C74 C77 H77A 109.5
C74 C77 H77B 109.5
H77A C77 H77B 109.5
C74 C77 H77C 109.5
H77A C77 H77C 109.5
H77B C77 H77C 109.5
C79 C78 C70 127.1(13)
C79 C78 H78A 116.5
C70 C78 H78A 116.5
C78 C79 C80 122.7(13)
C78 C79 H79A 118.7
C80 C79 H79A 118.7
C84 C80 C81 117.9(12)
C84 C80 C79 124.2(12)
C81 C80 C79 117.8(13)
C82 C81 C80 119.7(15)
C82 C81 H81A 120.1
C80 C81 H81A 120.1
N12 C82 C81 121.2(16)
N12 C82 H82A 119.4
C81 C82 H82A 119.4
C84 C83 N12 120.6(14)
C84 C83 H83A 119.7
N12 C83 H83A 119.7
C80 C84 C83 120.7(14)
C80 C84 H84A 119.7
C83 C84 H84A 119.7
N5 C85 C90 109.7(10)
N5 C85 C86 112.5(11)
C90 C85 C86 112.1(12)
N5 C85 H85A 107.4
C90 C85 H85A 107.4
C86 C85 H85A 107.4
C85 C86 C87 109.0(12)
C85 C86 H86A 109.9
C87 C86 H86A 109.9
C85 C86 H86B 109.9
C87 C86 H86B 109.9
H86A C86 H86B 108.3
C88 C87 C86 111.2(12)
C88 C87 H87A 109.4
C86 C87 H87A 109.4
C88 C87 H87B 109.4
C86 C87 H87B 109.4
H87A C87 H87B 108.0
C89 C88 C87 109.6(14)
C89 C88 H88A 109.7
C87 C88 H88A 109.7
C89 C88 H88B 109.7
C87 C88 H88B 109.7
H88A C88 H88B 108.2
C90 C89 C88 114.0(14)
C90 C89 H89A 108.8
C88 C89 H89A 108.8
C90 C89 H89B 108.8
C88 C89 H89B 108.8
H89A C89 H89B 107.7
N6 C90 C89 114.4(13)
N6 C90 C85 107.5(12)
C89 C90 C85 112.2(10)
N6 C90 H90A 107.5
C89 C90 H90A 107.5
C85 C90 H90A 107.5
N6 C91 C92 110.1(13)
N6 C91 H91A 109.6
C92 C91 H91A 109.6
N6 C91 H91B 109.6
C92 C91 H91B 109.6
H91A C91 H91B 108.2
C93 C92 C97 121.4(12)
C93 C92 C91 116.2(12)
C97 C92 C91 122.4(14)
O6 C93 C92 121.4(11)
O6 C93 C94 120.5(12)
C92 C93 C94 117.8(12)
C95 C94 C102 125.5(11)
C95 C94 C93 114.6(13)
C102 C94 C93 119.4(11)
C94 C95 C96 128.8(12)
C94 C95 H95A 115.6
C96 C95 H95A 115.6
C95 C96 C97 115.7(11)
C95 C96 C98 122.2(11)
C97 C96 C98 121.8(12)
C96 C97 C92 121.6(14)
C96 C97 H97A 119.2
C92 C97 H97A 119.2
C100 C98 C101 106.9(9)
C100 C98 C96 113.5(10)
C101 C98 C96 112.1(10)
C100 C98 C99 106.7(9)
C101 C98 C99 105.9(10)
C96 C98 C99 111.2(10)
C98 C99 H99A 109.5
C98 C99 H99B 109.5
H99A C99 H99B 109.5
C98 C99 H99C 109.5
H99A C99 H99C 109.5
H99B C99 H99C 109.5
C98 C100 H10A 109.5
C98 C100 H10B 109.5
H10A C100 H10B 109.5
C98 C100 H10C 109.5
H10A C100 H10C 109.5
H10B C100 H10C 109.5
C98 C101 H10D 109.5
C98 C101 H10E 109.5
H10D C101 H10E 109.5
C98 C101 H10F 109.5
H10D C101 H10F 109.5
H10E C101 H10F 109.5
C103 C102 C94 124.4(12)
C103 C102 H10G 117.8
C94 C102 H10G 117.8
C102 C103 C104 123.8(13)
C102 C103 H10H 118.1
C104 C103 H10H 118.1
C105 C104 C103 129.7(11)
C105 C104 C108 111.7(14)
C103 C104 C108 118.6(13)
C104 C105 C106 123.4(14)
C104 C105 H10I 118.3
C106 C105 H10I 118.3
N13 C106 C105 120.3(15)
N13 C106 H10J 119.9
C105 C106 H10J 119.9
N13 C107 C108 124.1(13)
N13 C107 H10K 118.0
C108 C107 H10K 118.0
C107 C108 C104 121.4(16)
C107 C108 H10L 119.3
C104 C108 H10L 119.3
N5 C109 C110 112.7(11)
N5 C109 H10M 109.0
C110 C109 H10M 109.0
N5 C109 H10N 109.0
C110 C109 H10N 109.0
H10M C109 H10N 107.8
C115 C110 C111 120.8(11)
C115 C110 C109 122.2(10)
C111 C110 C109 116.9(10)
O5 C111 C112 120.9(10)
O5 C111 C110 122.5(11)
C112 C111 C110 116.5(11)
C111 C112 C113 120.8(10)
C111 C112 C120 117.1(10)
C113 C112 C120 122.1(10)
C114 C113 C112 120.5(11)
C114 C113 H11B 119.8
C112 C113 H11B 119.8
C113 C114 C115 119.4(9)
C113 C114 C116 120.8(10)
C115 C114 C116 119.4(9)
C110 C115 C114 121.8(10)
C110 C115 H11C 119.1
C114 C115 H11C 119.1
C117 C116 C118 108.8(8)
C117 C116 C114 113.3(9)
C118 C116 C114 111.9(8)
C117 C116 C119 106.7(9)
C118 C116 C119 105.1(9)
C114 C116 C119 110.6(10)
C116 C117 H11D 109.5
C116 C117 H11E 109.5
H11D C117 H11E 109.5
C116 C117 H11F 109.5
H11D C117 H11F 109.5
H11E C117 H11F 109.5
C116 C118 H11G 109.5
C116 C118 H11H 109.5
H11G C118 H11H 109.5
C116 C118 H11I 109.5
H11G C118 H11I 109.5
H11H C118 H11I 109.5
C116 C119 H11J 109.5
C116 C119 H11K 109.5
H11J C119 H11K 109.5
C116 C119 H11L 109.5
H11J C119 H11L 109.5
H11K C119 H11L 109.5
C121 C120 C112 127.0(12)
C121 C120 H12A 116.5
C112 C120 H12A 116.5
C120 C121 C122 121.5(13)
C120 C121 H12B 119.3
C122 C121 H12B 119.3
C126 C122 C123 113.9(11)
C126 C122 C121 127.1(13)
C123 C122 C121 118.9(12)
C124 C123 C122 117.0(13)
C124 C123 H12C 121.5
C122 C123 H12C 121.5
N14 C124 C123 128.0(13)
N14 C124 H12D 116.0
C123 C124 H12D 116.0
C126 C125 N14 128.9(15)
C126 C125 H12E 115.6
N14 C125 H12E 115.6
C125 C126 C122 122.1(15)
C125 C126 H12F 119.0
C122 C126 H12F 119.0
C132 C127 C128 114.7(14)
C132 C127 N7 108.3(10)
C128 C127 N7 110.4(13)
C132 C127 H12G 107.7
C128 C127 H12G 107.7
N7 C127 H12G 107.7
C127 C128 C129 111.3(16)
C127 C128 H12H 109.4
C129 C128 H12H 109.4
C127 C128 H12I 109.4
C129 C128 H12I 109.4
H12H C128 H12I 108.0
C130 C129 C128 111.7(15)
C130 C129 H12J 109.3
C128 C129 H12J 109.3
C130 C129 H12K 109.3
C128 C129 H12K 109.3
H12J C129 H12K 107.9
C129 C130 C131 115.7(18)
C129 C130 H13B 108.4
C131 C130 H13B 108.4
C129 C130 H13C 108.4
C131 C130 H13C 108.4
H13B C130 H13C 107.4
C130 C131 C132 109.2(15)
C130 C131 H13D 109.8
C132 C131 H13D 109.8
C130 C131 H13E 109.8
C132 C131 H13E 109.8
H13D C131 H13E 108.3
N8 C132 C127 108.0(11)
N8 C132 C131 112.2(13)
C127 C132 C131 109.9(14)
N8 C132 H13F 108.9
C127 C132 H13F 108.9
C131 C132 H13F 108.9
N8 C133 C134 115.9(14)
N8 C133 H13G 108.3
C134 C133 H13G 108.3
N8 C133 H13H 108.3
C134 C133 H13H 108.3
H13G C133 H13H 107.4
C135 C134 C139 120.0
C135 C134 C133 122.5(8)
C139 C134 C133 116.5(8)
O8 C135 C134 121.0(7)
O8 C135 C136 118.3(6)
C134 C135 C136 120.0
C137 C136 C135 120.0
C137 C136 C144 113.7(7)
C135 C136 C144 126.3(7)
C136 C137 C138 120.0
C136 C137 H13I 120.0
C138 C137 H13I 120.0
C139 C138 C137 120.0
C139 C138 C140 120.3(4)
C137 C138 C140 119.7(4)
C138 C139 C134 120.0
C138 C139 H13J 120.0
C134 C139 H13J 120.0
C143 C140 C142 106.8(10)
C143 C140 C141 106.8(10)
C142 C140 C141 105.6(10)
C143 C140 C138 112.8(10)
C142 C140 C138 112.6(10)
C141 C140 C138 111.7(10)
C140 C141 H14A 109.5
C140 C141 H14B 109.5
H14A C141 H14B 109.5
C140 C141 H14C 109.5
H14A C141 H14C 109.5
H14B C141 H14C 109.5
C140 C142 H14D 109.5
C140 C142 H14E 109.5
H14D C142 H14E 109.5
C140 C142 H14F 109.5
H14D C142 H14F 109.5
H14E C142 H14F 109.5
C140 C143 H14G 109.5
C140 C143 H14H 109.5
H14G C143 H14H 109.5
C140 C143 H14I 109.5
H14G C143 H14I 109.5
H14H C143 H14I 109.5
C145 C144 C136 130.9(11)
C145 C144 H14J 114.6
C136 C144 H14J 114.6
C144 C145 C146 125.7(12)
C144 C145 H14K 117.1
C146 C145 H14K 117.1
C147 C146 C150 115.7(13)
C147 C146 C145 120.0(12)
C150 C146 C145 124.3(11)
C146 C147 C148 124.4(13)
C146 C147 H14L 117.8
C148 C147 H14L 117.8
C147 C148 N15 117.5(11)
C147 C148 H14M 121.3
N15 C148 H14M 121.3
C150 C149 N15 120.8(12)
C150 C149 H14N 119.6
N15 C149 H14N 119.6
C149 C150 C146 122.5(11)
C149 C150 H15D 118.8
C146 C150 H15D 118.8
N7 C151 C152 114.7(11)
N7 C151 H15E 108.6
C152 C151 H15E 108.6
N7 C151 H15F 108.6
C152 C151 H15F 108.6
H15E C151 H15F 107.6
C157 C152 C153 121.2(16)
C157 C152 C151 119.6(14)
C153 C152 C151 119.2(13)
C154 C153 O7 122.5(11)
C154 C153 C152 118.4(12)
O7 C153 C152 118.6(13)
C153 C154 C155 120.2(13)
C153 C154 C162 119.9(12)
C155 C154 C162 119.9(13)
C156 C155 C154 118.9(15)
C156 C155 H15G 120.5
C154 C155 H15G 120.5
C155 C156 C157 117.9(13)
C155 C156 C158 117.6(15)
C157 C156 C158 124.5(15)
C152 C157 C156 123.2(16)
C152 C157 H15H 118.4
C156 C157 H15H 118.4
C159 C158 C156 112.7(12)
C159 C158 C161 107.0(11)
C156 C158 C161 111.7(12)
C159 C158 C160 107.3(11)
C156 C158 C160 112.3(12)
C161 C158 C160 105.4(10)
C158 C159 H15I 109.5
C158 C159 H15J 109.5
H15I C159 H15J 109.5
C158 C159 H15K 109.5
H15I C159 H15K 109.5
H15J C159 H15K 109.5
C158 C160 H16D 109.5
C158 C160 H16E 109.5
H16D C160 H16E 109.5
C158 C160 H16F 109.5
H16D C160 H16F 109.5
H16E C160 H16F 109.5
C158 C161 H16G 109.5
C158 C161 H16H 109.5
H16G C161 H16H 109.5
C158 C161 H16I 109.5
H16G C161 H16I 109.5
H16H C161 H16I 109.5
C163 C162 C154 127.0(13)
C163 C162 H16J 116.5
C154 C162 H16J 116.5
C162 C163 C164 124.6(13)
C162 C163 H16K 117.7
C164 C163 H16K 117.7
C168 C164 C165 121.2(14)
C168 C164 C163 119.8(13)
C165 C164 C163 119.0(13)
C166 C165 C164 115.6(15)
C166 C165 H16L 122.2
C164 C165 H16L 122.2
N16 C166 C165 127.1(15)
N16 C166 H16M 116.5
C165 C166 H16M 116.5
C168 C167 N16 126.9(15)
C168 C167 H16N 116.6
N16 C167 H16N 116.6
C167 C168 C164 115.9(14)
C167 C168 H16O 122.1
C164 C168 H16O 122.1
C169 O9 C172 111.8(9)
O9 C169 C170 110.1(7)
O9 C169 H16P 109.6
C170 C169 H16P 109.6
O9 C169 H16Q 109.6
C170 C169 H16Q 109.6
H16P C169 H16Q 108.2
C169 C170 C171 103.0(5)
C169 C170 H17D 111.2
C171 C170 H17D 111.2
C169 C170 H17E 111.2
C171 C170 H17E 111.2
H17D C170 H17E 109.1
C170 C171 C172 102.7(5)
C170 C171 H17F 111.2
C172 C171 H17F 111.2
C170 C171 H17G 111.2
C172 C171 H17G 111.2
H17F C171 H17G 109.1
O9 C172 C171 108.7(8)
O9 C172 H17H 109.9
C171 C172 H17H 109.9
O9 C172 H17I 109.9
C171 C172 H17I 109.9
H17H C172 H17I 108.3
C176 O10 C173 110.4(9)
O10 C173 C174 109.6(8)
O10 C173 H17J 109.8
C174 C173 H17J 109.8
O10 C173 H17K 109.8
C174 C173 H17K 109.8
H17J C173 H17K 108.2
C173 C174 C175 101.3(7)
C173 C174 H17L 111.5
C175 C174 H17L 111.5
C173 C174 H17M 111.5
C175 C174 H17M 111.5
H17L C174 H17M 109.3
C174 C175 C176 100.9(7)
C174 C175 H17N 111.6
C176 C175 H17N 111.6
C174 C175 H17O 111.6
C176 C175 H17O 111.6
H17N C175 H17O 109.4
O10 C176 C175 109.3(9)
O10 C176 H17P 109.8
C175 C176 H17P 109.8
O10 C176 H17Q 109.8
C175 C176 H17Q 109.8
H17P C176 H17Q 108.3
C177 O11 C180 109.1(9)
O11 C177 C178 109.5(9)
O11 C177 H17R 109.8
C178 C177 H17R 109.8
O11 C177 H17S 109.8
C178 C177 H17S 109.8
H17R C177 H17S 108.2
C179 C178 C177 103.3(5)
C179 C178 H17T 111.1
C177 C178 H17T 111.1
C179 C178 H17U 111.1
C177 C178 H17U 111.1
H17T C178 H17U 109.1
C178 C179 C180 103.7(4)
C178 C179 H17V 111.0
C180 C179 H17V 111.0
C178 C179 H17W 111.0
C180 C179 H17W 111.0
H17V C179 H17W 109.0
O11 C180 C179 109.5(9)
O11 C180 H18B 109.8
C179 C180 H18B 109.8
O11 C180 H18C 109.8
C179 C180 H18C 109.8
H18B C180 H18C 108.2
C181 O12 C184 109.4(11)
O12 C181 C182 111.6(10)
O12 C181 H18D 109.3
C182 C181 H18D 109.3
O12 C181 H18E 109.3
C182 C181 H18E 109.3
H18D C181 H18E 108.0
C181 C182 C183 103.3(5)
C181 C182 H18F 111.1
C183 C182 H18F 111.1
C181 C182 H18G 111.1
C183 C182 H18G 111.1
H18F C182 H18G 109.1
C182 C183 C184 103.0(6)
C182 C183 H18H 111.2
C184 C183 H18H 111.2
C182 C183 H18I 111.2
C184 C183 H18I 111.2
H18H C183 H18I 109.1
O12 C184 C183 111.0(12)
O12 C184 H18J 109.4
C183 C184 H18J 109.4
O12 C184 H18K 109.4
C183 C184 H18K 109.4
H18J C184 H18K 108.0
C185 O13 C188 111.2(11)
O13 C185 C186 107.4(18)
O13 C185 H18L 110.2
C186 C185 H18L 110.2
O13 C185 H18M 110.2
C186 C185 H18M 110.2
H18L C185 H18M 108.5
C187 C186 C185 99.4(18)
C187 C186 H18N 111.9
C185 C186 H18N 111.9
C187 C186 H18O 111.9
C185 C186 H18O 111.9
H18N C186 H18O 109.6
C188 C187 C186 99.5(18)
C188 C187 H18P 111.9
C186 C187 H18P 111.9
C188 C187 H18Q 111.9
C186 C187 H18Q 111.9
H18P C187 H18Q 109.6
O13 C188 C187 107.2(18)
O13 C188 H18R 110.3
C187 C188 H18R 110.3
O13 C188 H18S 110.3
C187 C188 H18S 110.3
H18R C188 H18S 108.5

loop_
_geom_bond_atom_site_label_1
_geom_bond_atom_site_label_2
_geom_bond_distance
Zn1 O2 1.946(7)
Zn1 O3 2.019(8)
Zn1 O1 2.019(7)
Zn1 N2 2.117(9)
Zn1 N1 2.159(12)
Zn2 O4 1.957(8)
Zn2 O1 2.028(8)
Zn2 O3 2.073(7)
Zn2 N3 2.102(9)
Zn2 N4 2.171(11)
Zn3 O5 1.949(9)
Zn3 O7 2.027(8)
Zn3 O6 2.074(8)
Zn3 N5 2.098(9)
Zn3 N6 2.171(12)
Zn4 O8 1.921(7)
Zn4 O6 2.029(9)
Zn4 O7 2.034(8)
Zn4 N8 2.115(12)
Zn4 N7 2.158(10)
Zn5 N9 2.046(11)
Zn5 N15 2.065(11)
Zn5 Cl1 2.217(3)
Zn5 Cl2 2.231(3)
Zn6 N10 2.056(13)
Zn6 N13 2.084(11)
Zn6 Cl4 2.216(3)
Zn6 Cl3 2.222(4)
Zn7 N14 1.981(11)
Zn7 N11 2.012(10)
Zn7 Cl5 2.236(4)
Zn7 Cl6 2.257(5)
Zn8 N16 2.027(13)
Zn8 N12 2.069(10)
Zn8 Cl7 2.196(6)
Zn8 Cl8 2.238(6)
N1 C1 1.477(15)
N1 C25 1.573(19)
N2 C6 1.444(17)
N2 C7 1.539(15)
N3 C43 1.46(2)
N3 C67 1.536(15)
N4 C49 1.424(17)
N4 C48 1.501(17)
N5 C85 1.512(18)
N5 C109 1.54(2)
N6 C90 1.441(16)
N6 C91 1.48(2)
N7 C151 1.448(19)
N7 C127 1.53(2)
N8 C132 1.481(19)
N8 C133 1.502(17)
N9 C22 1.332(17)
N9 C23 1.354(16)
N10 C40 1.295(19)
N10 C41 1.342(17)
N11 C65 1.349(15)
N11 C64 1.38(2)
N12 C82 1.31(2)
N12 C83 1.39(2)
N13 C107 1.28(2)
N13 C106 1.338(16)
N14 C125 1.332(19)
N14 C124 1.349(18)
N15 C149 1.346(15)
N15 C148 1.404(16)
N16 C166 1.28(2)
N16 C167 1.42(2)
O1 C27 1.302(10)
O2 C9 1.266(13)
O3 C69 1.299(14)
O4 C51 1.372(8)
O5 C111 1.325(15)
O6 C93 1.337(16)
O7 C153 1.371(15)
O8 C135 1.352(9)
C1 C2 1.488(19)
C1 C6 1.554(17)
C1 H1A 1.0000
C2 C3 1.493(18)
C2 H2A 0.9900
C2 H2B 0.9900
C3 C4 1.54(2)
C3 H3A 0.9900
C3 H3B 0.9900
C4 C5 1.53(2)
C4 H4A 0.9900
C4 H4B 0.9900
C5 C6 1.503(16)
C5 H5A 0.9900
C5 H5B 0.9900
C6 H6A 1.0000
C7 C8 1.510(17)
C7 H7A 0.9900
C7 H7B 0.9900
C8 C13 1.397(18)
C8 C9 1.454(17)
C9 C10 1.454(17)
C10 C11 1.309(18)
C10 C18 1.523(17)
C11 C12 1.496(19)
C11 H11A 0.9500
C12 C13 1.323(19)
C12 C14 1.525(8)
C13 H13A 0.9500
C14 C16 1.517(9)
C14 C15 1.517(9)
C14 C17 1.520(9)
C15 H15A 0.9800
C15 H15B 0.9800
C15 H15C 0.9800
C16 H16A 0.9800
C16 H16B 0.9800
C16 H16C 0.9800
C17 H17A 0.9800
C17 H17B 0.9800
C17 H17C 0.9800
C18 C19 1.347(18)
C18 H18A 0.9500
C19 C20 1.502(19)
C19 H19A 0.9500
C20 C24 1.343(17)
C20 C21 1.344(19)
C21 C22 1.41(2)
C21 H21A 0.9500
C22 H22A 0.9500
C23 C24 1.330(19)
C23 H23A 0.9500
C24 H24A 0.9500
C25 C26 1.512(18)
C25 H25A 0.9900
C25 H25B 0.9900
C26 C27 1.3900
C26 C31 1.3900
C27 C28 1.3900
C28 C29 1.3900
C28 C36 1.442(17)
C29 C30 1.3900
C29 H29A 0.9500
C30 C31 1.3900
C30 C32 1.529(9)
C31 H31A 0.9500
C32 C35 1.525(10)
C32 C33 1.527(10)
C32 C34 1.528(10)
C33 H33A 0.9800
C33 H33B 0.9800
C33 H33C 0.9800
C34 H34A 0.9800
C34 H34B 0.9800
C34 H34C 0.9800
C35 H35A 0.9800
C35 H35B 0.9800
C35 H35C 0.9800
C36 C37 1.421(19)
C36 H36A 0.9500
C37 C38 1.40(2)
C37 H37A 0.9500
C38 C42 1.368(18)
C38 C39 1.467(17)
C39 C40 1.33(2)
C39 H39A 0.9500
C40 H40A 0.9500
C41 C42 1.36(2)
C41 H41A 0.9500
C42 H42A 0.9500
C43 C44 1.539(17)
C43 C48 1.61(2)
C43 H43A 1.0000
C44 C45 1.44(3)
C44 H44A 0.9900
C44 H44B 0.9900
C45 C46 1.59(3)
C45 H45A 0.9900
C45 H45B 0.9900
C46 C47 1.45(2)
C46 H46A 0.9900
C46 H46B 0.9900
C47 C48 1.45(2)
C47 H47A 0.9900
C47 H47B 0.9900
C48 H48A 1.0000
C49 C50 1.532(16)
C49 H49A 0.9900
C49 H49B 0.9900
C50 C51 1.3900
C50 C55 1.3900
C51 C52 1.3900
C52 C53 1.3900
C52 C60 1.461(13)
C53 C54 1.3900
C53 H53A 0.9500
C54 C55 1.3900
C54 C56 1.543(8)
C55 H55A 0.9500
C56 C58 1.513(9)
C56 C57 1.523(9)
C56 C59 1.525(9)
C57 H57A 0.9800
C57 H57B 0.9800
C57 H57C 0.9800
C58 H58A 0.9800
C58 H58B 0.9800
C58 H58C 0.9800
C59 H59A 0.9800
C59 H59B 0.9800
C59 H59C 0.9800
C60 C61 1.349(16)
C60 H60A 0.9500
C61 C62 1.479(17)
C61 H61A 0.9500
C62 C66 1.367(18)
C62 C63 1.411(18)
C63 C64 1.27(2)
C63 H63A 0.9500
C64 H64A 0.9500
C65 C66 1.372(18)
C65 H65A 0.9500
C66 H66A 0.9500
C67 C68 1.456(18)
C67 H67A 0.9900
C67 H67B 0.9900
C68 C73 1.371(19)
C68 C69 1.486(15)
C69 C70 1.452(18)
C70 C78 1.446(17)
C70 C71 1.487(19)
C71 C72 1.330(18)
C71 H71A 0.9500
C72 C73 1.42(2)
C72 C74 1.522(9)
C73 H73A 0.9500
C74 C75 1.510(9)
C74 C77 1.517(9)
C74 C76 1.526(9)
C75 H75A 0.9800
C75 H75B 0.9800
C75 H75C 0.9800
C76 H76A 0.9800
C76 H76B 0.9800
C76 H76C 0.9800
C77 H77A 0.9800
C77 H77B 0.9800
C77 H77C 0.9800
C78 C79 1.347(19)
C78 H78A 0.9500
C79 C80 1.488(18)
C79 H79A 0.9500
C80 C84 1.33(2)
C80 C81 1.43(2)
C81 C82 1.38(2)
C81 H81A 0.9500
C82 H82A 0.9500
C83 C84 1.382(19)
C83 H83A 0.9500
C84 H84A 0.9500
C85 C90 1.53(2)
C85 C86 1.556(17)
C85 H85A 1.0000
C86 C87 1.61(2)
C86 H86A 0.9900
C86 H86B 0.9900
C87 C88 1.54(2)
C87 H87A 0.9900
C87 H87B 0.9900
C88 C89 1.501(19)
C88 H88A 0.9900
C88 H88B 0.9900
C89 C90 1.49(2)
C89 H89A 0.9900
C89 H89B 0.9900
C90 H90A 1.0000
C91 C92 1.511(19)
C91 H91A 0.9900
C91 H91B 0.9900
C92 C93 1.38(2)
C92 C97 1.39(2)
C93 C94 1.499(18)
C94 C95 1.333(19)
C94 C102 1.414(19)
C95 C96 1.37(2)
C95 H95A 0.9500
C96 C97 1.37(2)
C96 C98 1.520(9)
C97 H97A 0.9500
C98 C100 1.510(9)
C98 C101 1.518(9)
C98 C99 1.525(9)
C99 H99A 0.9800
C99 H99B 0.9800
C99 H99C 0.9800
C100 H10A 0.9800
C100 H10B 0.9800
C100 H10C 0.9800
C101 H10D 0.9800
C101 H10E 0.9800
C101 H10F 0.9800
C102 C103 1.312(17)
C102 H10G 0.9500
C103 C104 1.46(2)
C103 H10H 0.9500
C104 C105 1.33(2)
C104 C108 1.483(19)
C105 C106 1.38(2)
C105 H10I 0.9500
C106 H10J 0.9500
C107 C108 1.29(2)
C107 H10K 0.9500
C108 H10L 0.9500
C109 C110 1.577(19)
C109 H10M 0.9900
C109 H10N 0.9900
C110 C115 1.366(17)
C110 C111 1.426(17)
C111 C112 1.396(17)
C112 C113 1.427(17)
C112 C120 1.488(16)
C113 C114 1.345(16)
C113 H11B 0.9500
C114 C115 1.383(17)
C114 C116 1.524(8)
C115 H11C 0.9500
C116 C117 1.504(9)
C116 C118 1.518(9)
C116 C119 1.532(9)
C117 H11D 0.9800
C117 H11E 0.9800
C117 H11F 0.9800
C118 H11G 0.9800
C118 H11H 0.9800
C118 H11I 0.9800
C119 H11J 0.9800
C119 H11K 0.9800
C119 H11L 0.9800
C120 C121 1.297(18)
C120 H12A 0.9500
C121 C122 1.459(17)
C121 H12B 0.9500
C122 C126 1.39(2)
C122 C123 1.41(2)
C123 C124 1.382(18)
C123 H12C 0.9500
C124 H12D 0.9500
C125 C126 1.28(2)
C125 H12E 0.9500
C126 H12F 0.9500
C127 C132 1.52(2)
C127 C128 1.52(2)
C127 H12G 1.0000
C128 C129 1.56(3)
C128 H12H 0.9900
C128 H12I 0.9900
C129 C130 1.47(3)
C129 H12J 0.9900
C129 H12K 0.9900
C130 C131 1.55(3)
C130 H13B 0.9900
C130 H13C 0.9900
C131 C132 1.57(2)
C131 H13D 0.9900
C131 H13E 0.9900
C132 H13F 1.0000
C133 C134 1.512(18)
C133 H13G 0.9900
C133 H13H 0.9900
C134 C135 1.3900
C134 C139 1.3900
C135 C136 1.3900
C136 C137 1.3900
C136 C144 1.406(17)
C137 C138 1.3900
C137 H13I 0.9500
C138 C139 1.3900
C138 C140 1.522(9)
C139 H13J 0.9500
C140 C143 1.512(9)
C140 C142 1.520(10)
C140 C141 1.521(10)
C141 H14A 0.9800
C141 H14B 0.9800
C141 H14C 0.9800
C142 H14D 0.9800
C142 H14E 0.9800
C142 H14F 0.9800
C143 H14G 0.9800
C143 H14H 0.9800
C143 H14I 0.9800
C144 C145 1.365(19)
C144 H14J 0.9500
C145 C146 1.49(2)
C145 H14K 0.9500
C146 C147 1.322(18)
C146 C150 1.397(18)
C147 C148 1.36(2)
C147 H14L 0.9500
C148 H14M 0.9500
C149 C150 1.32(2)
C149 H14N 0.9500
C150 H15D 0.9500
C151 C152 1.51(2)
C151 H15E 0.9900
C151 H15F 0.9900
C152 C157 1.31(2)
C152 C153 1.384(19)
C153 C154 1.36(2)
C154 C155 1.441(19)
C154 C162 1.48(2)
C155 C156 1.36(2)
C155 H15G 0.9500
C156 C157 1.39(3)
C156 C158 1.512(9)
C157 H15H 0.9500
C158 C159 1.508(9)
C158 C161 1.521(10)
C158 C160 1.524(10)
C159 H15I 0.9800
C159 H15J 0.9800
C159 H15K 0.9800
C160 H16D 0.9800
C160 H16E 0.9800
C160 H16F 0.9800
C161 H16G 0.9800
C161 H16H 0.9800
C161 H16I 0.9800
C162 C163 1.32(2)
C162 H16J 0.9500
C163 C164 1.52(2)
C163 H16K 0.9500
C164 C168 1.38(2)
C164 C165 1.41(2)
C165 C166 1.40(2)
C165 H16L 0.9500
C166 H16M 0.9500
C167 C168 1.34(2)
C167 H16N 0.9500
C168 H16O 0.9500
O9 C169 1.326(9)
O9 C172 1.330(9)
C169 C170 1.493(9)
C169 H16P 0.9900
C169 H16Q 0.9900
C170 C171 1.496(10)
C170 H17D 0.9900
C170 H17E 0.9900
C171 C172 1.501(9)
C171 H17F 0.9900
C171 H17G 0.9900
C172 H17H 0.9900
C172 H17I 0.9900
O10 C176 1.333(9)
O10 C173 1.340(9)
C173 C174 1.501(9)
C173 H17J 0.9900
C173 H17K 0.9900
C174 C175 1.503(10)
C174 H17L 0.9900
C174 H17M 0.9900
C175 C176 1.504(9)
C175 H17N 0.9900
C175 H17O 0.9900
C176 H17P 0.9900
C176 H17Q 0.9900
O11 C177 1.341(9)
O11 C180 1.350(9)
C177 C178 1.508(9)
C177 H17R 0.9900
C177 H17S 0.9900
C178 C179 1.490(10)
C178 H17T 0.9900
C178 H17U 0.9900
C179 C180 1.501(9)
C179 H17V 0.9900
C179 H17W 0.9900
C180 H18B 0.9900
C180 H18C 0.9900
O12 C181 1.342(10)
O12 C184 1.345(10)
C181 C182 1.502(9)
C181 H18D 0.9900
C181 H18E 0.9900
C182 C183 1.504(10)
C182 H18F 0.9900
C182 H18G 0.9900
C183 C184 1.505(9)
C183 H18H 0.9900
C183 H18I 0.9900
C184 H18J 0.9900
C184 H18K 0.9900
O13 C185 1.330(10)
O13 C188 1.335(10)
C185 C186 1.501(10)
C185 H18L 0.9900
C185 H18M 0.9900
C186 C187 1.500(10)
C186 H18N 0.9900
C186 H18O 0.9900
C187 C188 1.500(10)
C187 H18P 0.9900
C187 H18Q 0.9900
C188 H18R 0.9900
C188 H18S 0.9900
